data_7719214
loop_
_publ_author_name
'Laprade, Matthew J. J.'
'Robertson, Katherine N.'
'Clyburne, Jason A. C.'
'Kozak, Christopher M.'

_publ_section_title
;
 A new class of ligand derived from the reactions of
 bis(dialkylphosphino)amines and 9-diazofluorene: preparation, structure
 and reactivity.
;
_journal_issue 29
_journal_name_full 'Dalton transactions (Cambridge, England : 2003)'
_journal_page_first 11382
_journal_page_last 11397
_journal_paper_doi 10.1039/d4dt03402c
_journal_volume 54
_journal_year 2025
_chemical_formula_moiety '2(C52 H42 Al N5 P2), 1.50(C4 H8 O)'
_chemical_formula_sum 'C110 H96 Al2 N10 O1.5 P4'
_chemical_formula_weight 1759.80
_space_group_crystal_system monoclinic
_space_group_IT_number 14
_space_group_name_Hall '-P 2yn'
_space_group_name_H-M_alt 'P 1 21/n 1'
_atom_sites_solution_hydrogens geom
_atom_sites_solution_primary dual
_audit_creation_method SHELXL-2019/3
_audit_update_record
;
2024-05-03 deposited with the CCDC.	2025-07-08 downloaded from the CCDC.
;
_cell_angle_alpha 90
_cell_angle_beta 105.5230(10)
_cell_angle_gamma 90
_cell_formula_units_Z 4
_cell_length_a 20.57390(10)
_cell_length_b 19.10680(10)
_cell_length_c 24.38480(10)
_cell_measurement_reflns_used 60000
_cell_measurement_temperature 100.01(10)
_cell_measurement_theta_max 79.1410
_cell_measurement_theta_min 2.5060
_cell_volume 9236.04(9)
_computing_cell_refinement 'CrysAlisPro 1.171.42.90a (Rigaku OD, 2023)'
_computing_data_collection 'CrysAlisPro 1.171.42.90a (Rigaku OD, 2023)'
_computing_data_reduction 'CrysAlisPro 1.171.42.90a (Rigaku OD, 2023)'
_computing_structure_refinement 'SHELXL-2019/2 (Sheldrick, 2019)'
_computing_structure_solution 'SHELXT-2014 (Sheldrick, 2015)'
_diffrn_ambient_environment N~2
_diffrn_ambient_temperature 100.01(10)
_diffrn_detector 'Hybrid Pixel Array Detector'
_diffrn_detector_area_resol_mean 10.0000
_diffrn_detector_type HyPix
_diffrn_measured_fraction_theta_full 1.000
_diffrn_measured_fraction_theta_max 0.983
_diffrn_measurement_device 'four-circle diffractometer'
_diffrn_measurement_device_type 'XtaLAB Synergy, Dualflex, HyPix'
_diffrn_measurement_method '\w scans'
_diffrn_radiation_monochromator mirror
_diffrn_radiation_probe x-ray
_diffrn_radiation_type CuK\a
_diffrn_radiation_wavelength 1.54184
_diffrn_reflns_av_R_equivalents 0.0558
_diffrn_reflns_av_unetI/netI 0.0310
_diffrn_reflns_Laue_measured_fraction_full 1.000
_diffrn_reflns_Laue_measured_fraction_max 0.983
_diffrn_reflns_limit_h_max 26
_diffrn_reflns_limit_h_min -25
_diffrn_reflns_limit_k_max 23
_diffrn_reflns_limit_k_min -23
_diffrn_reflns_limit_l_max 31
_diffrn_reflns_limit_l_min -30
_diffrn_reflns_number 113925
_diffrn_reflns_point_group_measured_fraction_full 1.000
_diffrn_reflns_point_group_measured_fraction_max 0.983
_diffrn_reflns_theta_full 67.684
_diffrn_reflns_theta_max 79.343
_diffrn_reflns_theta_min 2.502
_diffrn_source 'micro-focus sealed X-ray tube'
_diffrn_source_type 'PhotonJet (Cu) X-ray Source'
_exptl_absorpt_coefficient_mu 1.390
_exptl_absorpt_correction_T_max 1.00000
_exptl_absorpt_correction_T_min 0.81291
_exptl_absorpt_correction_type multi-scan
_exptl_absorpt_process_details
;
CrysAlisPro 1.171.42.90a (Rigaku Oxford Diffraction, 2023)
Empirical absorption correction using spherical harmonics,
implemented in SCALE3 ABSPACK scaling algorithm.
;
_exptl_crystal_colour yellow
_exptl_crystal_density_diffrn 1.266
_exptl_crystal_description block
_exptl_crystal_F_000 3696
_exptl_crystal_size_max 0.261
_exptl_crystal_size_mid 0.200
_exptl_crystal_size_min 0.132
_refine_diff_density_max 0.617
_refine_diff_density_min -0.525
_refine_diff_density_rms 0.061
_refine_ls_extinction_method none
_refine_ls_goodness_of_fit_ref 1.026
_refine_ls_hydrogen_treatment constr
_refine_ls_matrix_type full
_refine_ls_number_parameters 1175
_refine_ls_number_reflns 19699
_refine_ls_number_restraints 0
_refine_ls_restrained_S_all 1.026
_refine_ls_R_factor_all 0.0569
_refine_ls_R_factor_gt 0.0480
_refine_ls_shift/su_max 0.001
_refine_ls_shift/su_mean 0.000
_refine_ls_structure_factor_coef Fsqd
_refine_ls_weighting_details 'w=1/[\s^2^(Fo^2^)+(0.0643P)^2^+7.4950P] where P=(Fo^2^+2Fc^2^)/3'
_refine_ls_weighting_scheme calc
_refine_ls_wR_factor_gt 0.1165
_refine_ls_wR_factor_ref 0.1260
_reflns_Friedel_coverage 0.000
_reflns_number_gt 16833
_reflns_number_total 19699
_reflns_threshold_expression 'I > 2\s(I)'
_cod_data_source_file d4dt03402c2.cif
_cod_data_source_block Compound5_Al_KML096
_cod_depositor_comments
;
The following automatic conversions were performed:

data item '_diffrn_radiation_probe' value 'X-ray' was changed to
'x-ray' in accordance with the
/home/data/users/saulius/crontab/automatic-downloads/current/RSC/lib/dictionaries/cif_core.dic
dictionary named 'cif_core.dic' version 2.4.2 last updated on
2011-04-26.

Automatic conversion script
Id: cif_fix_values 8170 2020-07-09 18:12:32Z antanas 
;
_cod_original_sg_symbol_H-M 'P 21/n'
_cod_original_formula_sum 'C110 H96 Al2 N10 O1.50 P4'
_cod_database_code 7719214
_shelx_shelxl_version_number 2019/3
_shelx_space_group_comment
;
The symmetry employed for this shelxl refinement is uniquely defined
by the following loop, which should always be used as a source of
symmetry information in preference to the above space-group names.
They are only intended as comments.
;
_shelx_estimated_absorpt_t_min 0.713
_shelx_estimated_absorpt_t_max 0.838

loop_
_space_group_symop_operation_xyz
'x, y, z'
'-x+1/2, y+1/2, -z+1/2'
'-x, -y, -z'
'x-1/2, -y-1/2, z-1/2'

loop_
_atom_site_label
_atom_site_type_symbol
_atom_site_fract_x
_atom_site_fract_y
_atom_site_fract_z
_atom_site_U_iso_or_equiv
_atom_site_adp_type
_atom_site_occupancy
_atom_site_site_symmetry_order
_atom_site_calc_flag
_atom_site_refinement_flags_posn
_atom_site_refinement_flags_adp
_atom_site_refinement_flags_occupancy
_atom_site_disorder_assembly
_atom_site_disorder_group
Al1_1 Al 0.26287(2) 0.33865(2) 0.39023(2) 0.01773(10) Uani 1 1 d . . . . .
P1_1 P 0.40687(2) 0.37399(2) 0.46111(2) 0.01746(9) Uani 1 1 d . . . . .
P2_1 P 0.36046(2) 0.44147(2) 0.35539(2) 0.01669(9) Uani 1 1 d . . . . .
N1_1 N 0.38590(7) 0.44268(7) 0.42309(6) 0.0191(3) Uani 1 1 d . . . . .
N2_1 N 0.35293(7) 0.31020(7) 0.43595(6) 0.0189(3) Uani 1 1 d . . . . .
N3_1 N 0.35035(7) 0.26190(8) 0.48035(6) 0.0223(3) Uani 1 1 d . . . . .
N4_1 N 0.28504(7) 0.40313(7) 0.33587(6) 0.0188(3) Uani 1 1 d . . . . .
N5_1 N 0.26991(7) 0.39480(7) 0.27699(6) 0.0191(3) Uani 1 1 d . . . . .
C1_1 C 0.40969(9) 0.39438(9) 0.53373(7) 0.0223(3) Uani 1 1 d . . . . .
C2_1 C 0.45445(11) 0.35927(11) 0.57824(8) 0.0317(4) Uani 1 1 d . . . . .
H2_1 H 0.486173 0.327279 0.570432 0.038 Uiso 1 1 calc R U . . .
C3_1 C 0.45270(12) 0.37102(13) 0.63388(9) 0.0407(5) Uani 1 1 d . . . . .
H3_1 H 0.483409 0.347199 0.664178 0.049 Uiso 1 1 calc R U . . .
C4_1 C 0.40664(12) 0.41706(13) 0.64544(8) 0.0396(5) Uani 1 1 d . . . . .
H4_1 H 0.405432 0.424652 0.683653 0.048 Uiso 1 1 calc R U . . .
C5_1 C 0.36209(12) 0.45231(12) 0.60153(9) 0.0378(5) Uani 1 1 d . . . . .
H5_1 H 0.330321 0.484021 0.609627 0.045 Uiso 1 1 calc R U . . .
C6_1 C 0.36382(10) 0.44134(10) 0.54563(8) 0.0293(4) Uani 1 1 d . . . . .
H6_1 H 0.333598 0.465992 0.515540 0.035 Uiso 1 1 calc R U . . .
C7_1 C 0.49062(9) 0.34527(9) 0.46177(7) 0.0205(3) Uani 1 1 d . . . . .
C8_1 C 0.50255(9) 0.27763(10) 0.44517(8) 0.0279(4) Uani 1 1 d . . . . .
H8_1 H 0.466667 0.244747 0.435342 0.034 Uiso 1 1 calc R U . . .
C9_1 C 0.56683(10) 0.25850(11) 0.44305(9) 0.0321(4) Uani 1 1 d . . . . .
H9_1 H 0.574672 0.212680 0.431104 0.038 Uiso 1 1 calc R U . . .
C10_1 C 0.61966(10) 0.30569(11) 0.45822(8) 0.0294(4) Uani 1 1 d . . . . .
H10_1 H 0.663722 0.292091 0.457165 0.035 Uiso 1 1 calc R U . . .
C11_1 C 0.60813(10) 0.37264(10) 0.47491(8) 0.0296(4) Uani 1 1 d . . . . .
H11_1 H 0.644428 0.404958 0.485444 0.035 Uiso 1 1 calc R U . . .
C12_1 C 0.54404(9) 0.39288(10) 0.47637(8) 0.0257(4) Uani 1 1 d . . . . .
H12_1 H 0.536339 0.439215 0.487306 0.031 Uiso 1 1 calc R U . . .
C13_1 C 0.34246(8) 0.19658(9) 0.46647(7) 0.0213(3) Uani 1 1 d . . . . .
C14_1 C 0.34251(9) 0.15591(9) 0.41480(7) 0.0216(3) Uani 1 1 d . . . . .
C15_1 C 0.35749(9) 0.17443(9) 0.36440(7) 0.0233(3) Uani 1 1 d . . . . .
H15_1 H 0.368227 0.221504 0.357832 0.028 Uiso 1 1 calc R U . . .
C16_1 C 0.35655(9) 0.12317(10) 0.32379(8) 0.0263(4) Uani 1 1 d . . . . .
H16_1 H 0.366822 0.135349 0.289269 0.032 Uiso 1 1 calc R U . . .
C17_1 C 0.34069(10) 0.05413(10) 0.33317(8) 0.0291(4) Uani 1 1 d . . . . .
H17_1 H 0.339844 0.019843 0.304774 0.035 Uiso 1 1 calc R U . . .
C18_1 C 0.32609(10) 0.03465(9) 0.38352(8) 0.0281(4) Uani 1 1 d . . . . .
H18_1 H 0.315443 -0.012543 0.389806 0.034 Uiso 1 1 calc R U . . .
C19_1 C 0.32739(9) 0.08548(9) 0.42434(8) 0.0236(3) Uani 1 1 d . . . . .
C20_1 C 0.31747(9) 0.07964(9) 0.48181(8) 0.0246(4) Uani 1 1 d . . . . .
C21_1 C 0.30039(10) 0.02304(10) 0.51101(9) 0.0307(4) Uani 1 1 d . . . . .
H21_1 H 0.292296 -0.021793 0.493673 0.037 Uiso 1 1 calc R U . . .
C22_1 C 0.29543(11) 0.03362(11) 0.56626(9) 0.0351(4) Uani 1 1 d . . . . .
H22_1 H 0.283228 -0.004394 0.586573 0.042 Uiso 1 1 calc R U . . .
C23_1 C 0.30802(11) 0.09883(11) 0.59220(9) 0.0349(4) Uani 1 1 d . . . . .
H23_1 H 0.305081 0.104574 0.630156 0.042 Uiso 1 1 calc R U . . .
C24_1 C 0.32495(10) 0.15599(10) 0.56311(8) 0.0288(4) Uani 1 1 d . . . . .
H24_1 H 0.333375 0.200666 0.580676 0.035 Uiso 1 1 calc R U . . .
C25_1 C 0.32909(9) 0.14572(9) 0.50797(8) 0.0242(4) Uani 1 1 d . . . . .
C26_1 C 0.35408(8) 0.53096(9) 0.33183(7) 0.0194(3) Uani 1 1 d . . . . .
C27_1 C 0.37257(9) 0.58466(9) 0.37159(8) 0.0234(3) Uani 1 1 d . . . . .
H27_1 H 0.391358 0.573738 0.410633 0.028 Uiso 1 1 calc R U . . .
C28_1 C 0.36365(9) 0.65406(9) 0.35441(8) 0.0264(4) Uani 1 1 d . . . . .
H28_1 H 0.376377 0.690538 0.381651 0.032 Uiso 1 1 calc R U . . .
C29_1 C 0.33623(9) 0.67006(9) 0.29758(8) 0.0266(4) Uani 1 1 d . . . . .
H29_1 H 0.329336 0.717569 0.285979 0.032 Uiso 1 1 calc R U . . .
C30_1 C 0.31868(9) 0.61685(10) 0.25730(8) 0.0253(4) Uani 1 1 d . . . . .
H30_1 H 0.300577 0.628112 0.218238 0.030 Uiso 1 1 calc R U . . .
C31_1 C 0.32765(9) 0.54714(9) 0.27428(7) 0.0223(3) Uani 1 1 d . . . . .
H31_1 H 0.315863 0.510743 0.246866 0.027 Uiso 1 1 calc R U . . .
C32_1 C 0.41875(9) 0.39797(9) 0.32259(7) 0.0210(3) Uani 1 1 d . . . . .
C33_1 C 0.48177(10) 0.42844(11) 0.32946(8) 0.0308(4) Uani 1 1 d . . . . .
H33_1 H 0.490685 0.473629 0.346028 0.037 Uiso 1 1 calc R U . . .
C34_1 C 0.53175(10) 0.39286(14) 0.31213(9) 0.0394(5) Uani 1 1 d . . . . .
H34_1 H 0.574780 0.413817 0.316898 0.047 Uiso 1 1 calc R U . . .
C35_1 C 0.51911(10) 0.32704(12) 0.28795(8) 0.0346(5) Uani 1 1 d . . . . .
H35_1 H 0.553570 0.302661 0.276536 0.042 Uiso 1 1 calc R U . . .
C36_1 C 0.45629(10) 0.29679(10) 0.28043(8) 0.0302(4) Uani 1 1 d . . . . .
H36_1 H 0.447436 0.251889 0.263314 0.036 Uiso 1 1 calc R U . . .
C37_1 C 0.40619(10) 0.33172(9) 0.29775(8) 0.0251(4) Uani 1 1 d . . . . .
H37_1 H 0.363203 0.310585 0.292734 0.030 Uiso 1 1 calc R U . . .
C38_1 C 0.20944(9) 0.38419(8) 0.24537(7) 0.0193(3) Uani 1 1 d . . . . .
C39_1 C 0.20282(9) 0.36918(8) 0.18460(7) 0.0200(3) Uani 1 1 d . . . . .
C40_1 C 0.25283(9) 0.36297(9) 0.15644(7) 0.0232(3) Uani 1 1 d . . . . .
H40_1 H 0.299071 0.368227 0.176238 0.028 Uiso 1 1 calc R U . . .
C41_1 C 0.23336(10) 0.34883(10) 0.09838(8) 0.0258(4) Uani 1 1 d . . . . .
H41_1 H 0.266618 0.345406 0.077969 0.031 Uiso 1 1 calc R U . . .
C42_1 C 0.16552(10) 0.33964(9) 0.06984(7) 0.0263(4) Uani 1 1 d . . . . .
H42_1 H 0.153311 0.329251 0.030295 0.032 Uiso 1 1 calc R U . . .
C43_1 C 0.11535(9) 0.34538(9) 0.09816(7) 0.0244(4) Uani 1 1 d . . . . .
H43_1 H 0.069218 0.338831 0.078538 0.029 Uiso 1 1 calc R U . . .
C44_1 C 0.13460(9) 0.36099(9) 0.15608(7) 0.0209(3) Uani 1 1 d . . . . .
C45_1 C 0.09503(9) 0.37422(9) 0.19709(7) 0.0210(3) Uani 1 1 d . . . . .
C46_1 C 0.02573(9) 0.37962(10) 0.18837(8) 0.0259(4) Uani 1 1 d . . . . .
H46_1 H -0.004065 0.370703 0.151939 0.031 Uiso 1 1 calc R U . . .
C47_1 C 0.00075(9) 0.39828(10) 0.23386(8) 0.0284(4) Uani 1 1 d . . . . .
H47_1 H -0.046565 0.402722 0.228314 0.034 Uiso 1 1 calc R U . . .
C48_1 C 0.04409(10) 0.41056(10) 0.28745(8) 0.0268(4) Uani 1 1 d . . . . .
H48_1 H 0.025973 0.422687 0.318157 0.032 Uiso 1 1 calc R U . . .
C49_1 C 0.11380(9) 0.40529(9) 0.29670(8) 0.0236(3) Uani 1 1 d . . . . .
H49_1 H 0.143169 0.413980 0.333354 0.028 Uiso 1 1 calc R U . . .
C50_1 C 0.13979(9) 0.38711(9) 0.25140(7) 0.0202(3) Uani 1 1 d . . . . .
C51_1 C 0.21759(9) 0.38417(10) 0.44235(8) 0.0253(4) Uani 1 1 d . . . . .
H51A_1 H 0.225794 0.434722 0.442821 0.038 Uiso 1 1 calc R U . . .
H51B_1 H 0.235455 0.365237 0.480794 0.038 Uiso 1 1 calc R U . . .
H51C_1 H 0.168970 0.375232 0.429387 0.038 Uiso 1 1 calc R U . . .
C52_1 C 0.21623(9) 0.25958(9) 0.34462(7) 0.0220(3) Uani 1 1 d . . . . .
H52A_1 H 0.168683 0.271603 0.328211 0.033 Uiso 1 1 calc R U . . .
H52B_1 H 0.219386 0.218230 0.368971 0.033 Uiso 1 1 calc R U . . .
H52C_1 H 0.237397 0.249507 0.313944 0.033 Uiso 1 1 calc R U . . .
Al2_2 Al 0.78334(2) 0.20107(2) 0.39457(2) 0.01777(10) Uani 1 1 d . . . . .
P3_2 P 0.86612(2) 0.08998(2) 0.35213(2) 0.01638(9) Uani 1 1 d . . . . .
P4_2 P 0.92317(2) 0.15093(2) 0.45936(2) 0.01687(9) Uani 1 1 d . . . . .
N6_2 N 0.89262(7) 0.08600(7) 0.41955(6) 0.0186(3) Uani 1 1 d . . . . .
N7_2 N 0.79701(7) 0.13829(7) 0.33561(6) 0.0191(3) Uani 1 1 d . . . . .
N8_2 N 0.77739(7) 0.15064(8) 0.27623(6) 0.0207(3) Uani 1 1 d . . . . .
N9_2 N 0.87765(7) 0.22133(7) 0.43482(6) 0.0193(3) Uani 1 1 d . . . . .
N10_2 N 0.89663(7) 0.27679(7) 0.47523(6) 0.0206(3) Uani 1 1 d . . . . .
C1_2 C 0.84861(8) 0.00206(9) 0.32666(7) 0.0196(3) Uani 1 1 d . . . . .
C2_2 C 0.85635(10) -0.05320(10) 0.36480(8) 0.0284(4) Uani 1 1 d . . . . .
H2_2 H 0.869871 -0.044444 0.404596 0.034 Uiso 1 1 calc R U . . .
C3_2 C 0.84430(12) -0.12134(10) 0.34475(9) 0.0359(5) Uani 1 1 d . . . . .
H3_2 H 0.850048 -0.159208 0.370854 0.043 Uiso 1 1 calc R U . . .
C4_2 C 0.82401(11) -0.13405(10) 0.28698(9) 0.0317(4) Uani 1 1 d . . . . .
H4_2 H 0.815919 -0.180723 0.273430 0.038 Uiso 1 1 calc R U . . .
C5_2 C 0.81537(10) -0.07910(10) 0.24859(8) 0.0291(4) Uani 1 1 d . . . . .
H5_2 H 0.800951 -0.088111 0.208860 0.035 Uiso 1 1 calc R U . . .
C6_2 C 0.82777(9) -0.01089(9) 0.26820(8) 0.0246(4) Uani 1 1 d . . . . .
H6_2 H 0.822106 0.026826 0.241955 0.030 Uiso 1 1 calc R U . . .
C7_2 C 0.92919(8) 0.12204(9) 0.31910(7) 0.0200(3) Uani 1 1 d . . . . .
C8_2 C 0.92357(9) 0.18542(9) 0.28984(7) 0.0225(3) Uani 1 1 d . . . . .
H8_2 H 0.882500 0.210991 0.281736 0.027 Uiso 1 1 calc R U . . .
C9_2 C 0.97806(10) 0.21112(10) 0.27254(8) 0.0263(4) Uani 1 1 d . . . . .
H9_2 H 0.974469 0.254725 0.253247 0.032 Uiso 1 1 calc R U . . .
C10_2 C 1.03732(10) 0.17357(11) 0.28329(8) 0.0293(4) Uani 1 1 d . . . . .
H10_2 H 1.074594 0.191615 0.271720 0.035 Uiso 1 1 calc R U . . .
C11_2 C 1.04275(10) 0.10954(12) 0.31091(9) 0.0320(4) Uani 1 1 d . . . . .
H11_2 H 1.083314 0.083285 0.317389 0.038 Uiso 1 1 calc R U . . .
C12_2 C 0.98908(9) 0.08385(10) 0.32907(8) 0.0265(4) Uani 1 1 d . . . . .
H12_2 H 0.993022 0.040191 0.348335 0.032 Uiso 1 1 calc R U . . .
C13_2 C 0.71419(9) 0.15484(9) 0.25067(7) 0.0212(3) Uani 1 1 d . . . . .
C14_2 C 0.65135(9) 0.14004(9) 0.26719(8) 0.0230(3) Uani 1 1 d . . . . .
C15_2 C 0.64052(10) 0.11144(10) 0.31620(8) 0.0288(4) Uani 1 1 d . . . . .
H15_2 H 0.677330 0.102449 0.348445 0.035 Uiso 1 1 calc R U . . .
C16_2 C 0.57461(11) 0.09607(12) 0.31738(9) 0.0363(5) Uani 1 1 d . . . . .
H16_2 H 0.566465 0.076226 0.350644 0.044 Uiso 1 1 calc R U . . .
C17_2 C 0.52060(10) 0.10962(12) 0.27011(10) 0.0375(5) Uani 1 1 d . . . . .
H17_2 H 0.475979 0.099445 0.271795 0.045 Uiso 1 1 calc R U . . .
C18_2 C 0.53094(10) 0.13764(11) 0.22077(9) 0.0329(4) Uani 1 1 d . . . . .
H18_2 H 0.493869 0.146858 0.188791 0.039 Uiso 1 1 calc R U . . .
C19_2 C 0.59629(9) 0.15200(9) 0.21887(8) 0.0256(4) Uani 1 1 d . . . . .
C20_2 C 0.62286(9) 0.17416(9) 0.17118(8) 0.0251(4) Uani 1 1 d . . . . .
C21_2 C 0.59034(10) 0.18954(10) 0.11435(8) 0.0317(4) Uani 1 1 d . . . . .
H21_2 H 0.542486 0.189882 0.101418 0.038 Uiso 1 1 calc R U . . .
C22_2 C 0.62897(12) 0.20420(10) 0.07742(8) 0.0354(5) Uani 1 1 d . . . . .
H22_2 H 0.607313 0.214929 0.038811 0.042 Uiso 1 1 calc R U . . .
C23_2 C 0.69899(12) 0.20353(10) 0.09572(8) 0.0345(4) Uani 1 1 d . . . . .
H23_2 H 0.724609 0.213437 0.069503 0.041 Uiso 1 1 calc R U . . .
C24_2 C 0.73198(10) 0.18842(10) 0.15232(8) 0.0284(4) Uani 1 1 d . . . . .
H24_2 H 0.779840 0.188229 0.165055 0.034 Uiso 1 1 calc R U . . .
C25_2 C 0.69326(9) 0.17368(9) 0.18963(7) 0.0234(4) Uani 1 1 d . . . . .
C26_2 C 0.92481(9) 0.12656(9) 0.53110(7) 0.0204(3) Uani 1 1 d . . . . .
C27_2 C 0.88820(9) 0.06866(9) 0.54112(7) 0.0240(3) Uani 1 1 d . . . . .
H27_2 H 0.862993 0.041302 0.510162 0.029 Uiso 1 1 calc R U . . .
C28_2 C 0.88880(10) 0.05123(11) 0.59660(8) 0.0297(4) Uani 1 1 d . . . . .
H28_2 H 0.863848 0.011884 0.603452 0.036 Uiso 1 1 calc R U . . .
C29_2 C 0.92549(10) 0.09076(11) 0.64191(8) 0.0306(4) Uani 1 1 d . . . . .
H29_2 H 0.925470 0.078794 0.679719 0.037 Uiso 1 1 calc R U . . .
C30_2 C 0.96225(11) 0.14786(11) 0.63195(8) 0.0321(4) Uani 1 1 d . . . . .
H30_2 H 0.987740 0.174826 0.663040 0.038 Uiso 1 1 calc R U . . .
C31_2 C 0.96202(10) 0.16578(10) 0.57692(8) 0.0285(4) Uani 1 1 d . . . . .
H31_2 H 0.987341 0.204987 0.570387 0.034 Uiso 1 1 calc R U . . .
C32_2 C 1.00963(8) 0.16922(9) 0.46087(7) 0.0200(3) Uani 1 1 d . . . . .
C33_2 C 1.06087(9) 0.12346(10) 0.48949(8) 0.0254(4) Uani 1 1 d . . . . .
H33_2 H 1.050402 0.085153 0.510466 0.030 Uiso 1 1 calc R U . . .
C34_2 C 1.12655(9) 0.13404(11) 0.48721(8) 0.0297(4) Uani 1 1 d . . . . .
H34_2 H 1.161235 0.103280 0.506956 0.036 Uiso 1 1 calc R U . . .
C35_2 C 1.14192(9) 0.18944(11) 0.45617(8) 0.0304(4) Uani 1 1 d . . . . .
H35_2 H 1.187168 0.196743 0.454907 0.036 Uiso 1 1 calc R U . . .
C36_2 C 1.09138(9) 0.23428(10) 0.42694(8) 0.0278(4) Uani 1 1 d . . . . .
H36_2 H 1.101961 0.271608 0.405079 0.033 Uiso 1 1 calc R U . . .
C37_2 C 1.02552(9) 0.22470(9) 0.42958(7) 0.0227(3) Uani 1 1 d . . . . .
H37_2 H 0.991154 0.255938 0.410055 0.027 Uiso 1 1 calc R U . . .
C38_2 C 0.89408(9) 0.33982(9) 0.45606(7) 0.0209(3) Uani 1 1 d . . . . .
C39_2 C 0.91022(9) 0.39963(9) 0.49629(8) 0.0223(3) Uani 1 1 d . . . . .
C40_2 C 0.93060(9) 0.40011(9) 0.55530(8) 0.0241(3) Uani 1 1 d . . . . .
H40_2 H 0.934024 0.357797 0.576340 0.029 Uiso 1 1 calc R U . . .
C41_2 C 0.94591(9) 0.46424(10) 0.58294(8) 0.0273(4) Uani 1 1 d . . . . .
H41_2 H 0.961050 0.465637 0.623309 0.033 Uiso 1 1 calc R U . . .
C42_2 C 0.93926(10) 0.52620(10) 0.55204(9) 0.0298(4) Uani 1 1 d . . . . .
H42_2 H 0.949787 0.569418 0.571668 0.036 Uiso 1 1 calc R U . . .
C43_2 C 0.91752(10) 0.52603(10) 0.49300(9) 0.0287(4) Uani 1 1 d . . . . .
H43_2 H 0.912200 0.568596 0.472127 0.034 Uiso 1 1 calc R U . . .
C44_2 C 0.90376(9) 0.46219(9) 0.46526(8) 0.0241(4) Uani 1 1 d . . . . .
C45_2 C 0.88549(9) 0.44457(9) 0.40429(8) 0.0244(4) Uani 1 1 d . . . . .
C46_2 C 0.87673(10) 0.48735(10) 0.35676(8) 0.0300(4) Uani 1 1 d . . . . .
H46_2 H 0.879500 0.536804 0.360756 0.036 Uiso 1 1 calc R U . . .
C47_2 C 0.86388(10) 0.45659(11) 0.30335(9) 0.0315(4) Uani 1 1 d . . . . .
H47_2 H 0.857162 0.485337 0.270515 0.038 Uiso 1 1 calc R U . . .
C48_2 C 0.86071(10) 0.38398(10) 0.29731(8) 0.0279(4) Uani 1 1 d . . . . .
H48_2 H 0.852732 0.363785 0.260509 0.033 Uiso 1 1 calc R U . . .
C49_2 C 0.86910(9) 0.34089(10) 0.34461(8) 0.0242(4) Uani 1 1 d . . . . .
H49_2 H 0.867051 0.291449 0.340343 0.029 Uiso 1 1 calc R U . . .
C50_2 C 0.88053(9) 0.37098(9) 0.39822(7) 0.0214(3) Uani 1 1 d . . . . .
C51_2 C 0.73003(9) 0.28210(9) 0.35829(8) 0.0245(4) Uani 1 1 d . . . . .
H51A_2 H 0.741628 0.293485 0.322871 0.037 Uiso 1 1 calc R U . . .
H51B_2 H 0.740001 0.322347 0.384098 0.037 Uiso 1 1 calc R U . . .
H51C_2 H 0.681883 0.270874 0.349806 0.037 Uiso 1 1 calc R U . . .
C52_2 C 0.74442(9) 0.15819(9) 0.45194(7) 0.0231(3) Uani 1 1 d . . . . .
H52A_2 H 0.695514 0.153435 0.436334 0.035 Uiso 1 1 calc R U . . .
H52B_2 H 0.753894 0.187894 0.485926 0.035 Uiso 1 1 calc R U . . .
H52C_2 H 0.764451 0.111860 0.462155 0.035 Uiso 1 1 calc R U . . .
O1_3 O 0.36623(7) 0.14232(8) 0.17179(7) 0.0366(3) Uani 1 1 d . . . . .
C53_3 C 0.32286(11) 0.08290(11) 0.15742(11) 0.0401(5) Uani 1 1 d . . . . .
H53A_3 H 0.291713 0.080568 0.182063 0.048 Uiso 1 1 calc R U . . .
H53B_3 H 0.349639 0.039195 0.162223 0.048 Uiso 1 1 calc R U . . .
C54_3 C 0.28365(11) 0.09251(12) 0.09555(10) 0.0377(5) Uani 1 1 d . . . . .
H54A_3 H 0.236979 0.074679 0.088661 0.045 Uiso 1 1 calc R U . . .
H54B_3 H 0.306090 0.068181 0.069761 0.045 Uiso 1 1 calc R U . . .
C55_3 C 0.28422(11) 0.17219(12) 0.08721(10) 0.0386(5) Uani 1 1 d . . . . .
H55A_3 H 0.305494 0.184610 0.056598 0.046 Uiso 1 1 calc R U . . .
H55B_3 H 0.237848 0.191404 0.077600 0.046 Uiso 1 1 calc R U . . .
C56_3 C 0.32582(11) 0.19963(11) 0.14472(10) 0.0389(5) Uani 1 1 d . . . . .
H56A_3 H 0.354660 0.239165 0.139446 0.047 Uiso 1 1 calc R U . . .
H56B_3 H 0.295928 0.215866 0.167903 0.047 Uiso 1 1 calc R U . . .
O2_4 O 0.48097(15) 0.08466(16) 0.50876(13) 0.0391(7) Uani 0.5 1 d . . P A -1
C57_4 C 0.4872(10) 0.0274(10) 0.5476(9) 0.044(3) Uani 0.5 1 d . . P A -1
H57A_4 H 0.451943 0.029678 0.568333 0.053 Uiso 0.5 1 calc R U P A -1
H57B_4 H 0.532068 0.027506 0.575567 0.053 Uiso 0.5 1 calc R U P A -1
C58_4 C 0.4783(4) -0.0376(3) 0.5102(3) 0.0498(15) Uani 0.5 1 d . . P A -1
H58A_4 H 0.506191 -0.076707 0.530434 0.060 Uiso 0.5 1 calc R U P A -1
H58B_4 H 0.430485 -0.052481 0.498631 0.060 Uiso 0.5 1 calc R U P A -1
C59_4 C 0.5017(11) -0.0151(10) 0.4588(10) 0.043(3) Uani 0.5 1 d . . P A -1
H59A_4 H 0.466546 -0.024715 0.422974 0.051 Uiso 0.5 1 calc R U P A -1
H59B_4 H 0.543662 -0.039688 0.457732 0.051 Uiso 0.5 1 calc R U P A -1
C60_4 C 0.5138(3) 0.0632(3) 0.4674(3) 0.0430(13) Uani 0.5 1 d . . P A -1
H60A_4 H 0.562718 0.073056 0.480723 0.052 Uiso 0.5 1 calc R U P A -1
H60B_4 H 0.495051 0.088521 0.431187 0.052 Uiso 0.5 1 calc R U P A -1

loop_
_atom_site_aniso_label
_atom_site_aniso_U_11
_atom_site_aniso_U_22
_atom_site_aniso_U_33
_atom_site_aniso_U_23
_atom_site_aniso_U_13
_atom_site_aniso_U_12
Al1_1 0.0206(2) 0.0150(2) 0.0157(2) -0.00041(17) 0.00157(18) -0.00212(17)
P1_1 0.0207(2) 0.01450(19) 0.01442(19) 0.00010(14) -0.00001(15) -0.00096(14)
P2_1 0.01938(19) 0.01400(19) 0.01475(19) 0.00082(14) 0.00121(15) -0.00070(14)
N1_1 0.0233(7) 0.0148(6) 0.0172(7) 0.0003(5) 0.0022(5) -0.0012(5)
N2_1 0.0235(7) 0.0145(6) 0.0161(6) 0.0024(5) 0.0008(5) -0.0015(5)
N3_1 0.0265(7) 0.0173(7) 0.0198(7) 0.0045(5) 0.0005(6) -0.0003(5)
N4_1 0.0227(7) 0.0165(6) 0.0152(6) 0.0005(5) 0.0015(5) -0.0022(5)
N5_1 0.0237(7) 0.0166(7) 0.0150(6) 0.0008(5) 0.0014(5) -0.0003(5)
C1_1 0.0258(8) 0.0207(8) 0.0175(8) -0.0009(6) 0.0012(6) -0.0051(7)
C2_1 0.0349(10) 0.0376(11) 0.0198(9) 0.0036(8) 0.0022(7) 0.0006(8)
C3_1 0.0448(12) 0.0546(14) 0.0186(9) 0.0059(9) 0.0013(8) -0.0018(10)
C4_1 0.0461(12) 0.0550(14) 0.0180(9) -0.0077(9) 0.0091(8) -0.0148(10)
C5_1 0.0447(12) 0.0412(12) 0.0281(10) -0.0118(9) 0.0108(9) -0.0037(9)
C6_1 0.0355(10) 0.0267(9) 0.0233(9) -0.0052(7) 0.0040(7) -0.0018(8)
C7_1 0.0226(8) 0.0208(8) 0.0149(7) 0.0021(6) -0.0004(6) 0.0016(6)
C8_1 0.0262(9) 0.0214(9) 0.0311(9) -0.0015(7) -0.0013(7) 0.0006(7)
C9_1 0.0296(10) 0.0263(9) 0.0362(11) -0.0046(8) 0.0018(8) 0.0065(8)
C10_1 0.0248(9) 0.0352(10) 0.0260(9) 0.0036(8) 0.0029(7) 0.0067(8)
C11_1 0.0252(9) 0.0288(10) 0.0312(10) 0.0023(8) 0.0015(7) -0.0033(7)
C12_1 0.0262(9) 0.0216(9) 0.0268(9) 0.0000(7) 0.0026(7) -0.0014(7)
C13_1 0.0205(8) 0.0185(8) 0.0219(8) 0.0030(6) 0.0007(6) 0.0010(6)
C14_1 0.0215(8) 0.0167(8) 0.0234(8) 0.0007(6) 0.0004(6) 0.0003(6)
C15_1 0.0243(8) 0.0192(8) 0.0241(9) 0.0006(6) 0.0024(7) -0.0002(6)
C16_1 0.0268(9) 0.0253(9) 0.0257(9) -0.0002(7) 0.0048(7) 0.0020(7)
C17_1 0.0332(10) 0.0213(9) 0.0303(10) -0.0063(7) 0.0042(8) 0.0020(7)
C18_1 0.0319(9) 0.0165(8) 0.0330(10) -0.0005(7) 0.0036(8) -0.0004(7)
C19_1 0.0234(8) 0.0174(8) 0.0275(9) 0.0025(7) 0.0024(7) 0.0012(6)
C20_1 0.0246(8) 0.0182(8) 0.0286(9) 0.0036(7) 0.0027(7) 0.0021(6)
C21_1 0.0352(10) 0.0185(9) 0.0373(11) 0.0057(7) 0.0075(8) 0.0001(7)
C22_1 0.0428(11) 0.0254(10) 0.0373(11) 0.0125(8) 0.0109(9) 0.0012(8)
C23_1 0.0434(11) 0.0333(11) 0.0277(10) 0.0085(8) 0.0090(8) 0.0020(9)
C24_1 0.0369(10) 0.0232(9) 0.0242(9) 0.0029(7) 0.0044(8) 0.0012(7)
C25_1 0.0248(8) 0.0191(8) 0.0260(9) 0.0048(7) 0.0021(7) 0.0010(6)
C26_1 0.0195(7) 0.0165(8) 0.0215(8) 0.0019(6) 0.0042(6) -0.0010(6)
C27_1 0.0265(9) 0.0202(8) 0.0213(8) 0.0006(6) 0.0025(7) -0.0022(7)
C28_1 0.0296(9) 0.0180(8) 0.0305(10) -0.0014(7) 0.0060(7) -0.0024(7)
C29_1 0.0273(9) 0.0176(8) 0.0345(10) 0.0072(7) 0.0076(7) 0.0014(7)
C30_1 0.0249(8) 0.0247(9) 0.0245(9) 0.0076(7) 0.0034(7) -0.0004(7)
C31_1 0.0248(8) 0.0204(8) 0.0199(8) 0.0010(6) 0.0030(6) -0.0016(6)
C32_1 0.0232(8) 0.0226(8) 0.0152(8) 0.0020(6) 0.0018(6) 0.0022(6)
C33_1 0.0265(9) 0.0360(10) 0.0289(10) -0.0079(8) 0.0058(7) -0.0040(8)
C34_1 0.0249(10) 0.0576(14) 0.0363(11) -0.0111(10) 0.0091(8) -0.0034(9)
C35_1 0.0297(10) 0.0501(13) 0.0231(9) -0.0012(8) 0.0055(7) 0.0138(9)
C36_1 0.0394(11) 0.0276(10) 0.0219(9) 0.0009(7) 0.0051(8) 0.0105(8)
C37_1 0.0299(9) 0.0210(8) 0.0232(9) 0.0032(7) 0.0051(7) 0.0033(7)
C38_1 0.0251(8) 0.0133(7) 0.0178(8) 0.0005(6) 0.0029(6) -0.0004(6)
C39_1 0.0255(8) 0.0146(7) 0.0166(8) 0.0016(6) -0.0002(6) 0.0002(6)
C40_1 0.0258(8) 0.0208(8) 0.0206(8) 0.0017(6) 0.0020(7) 0.0018(7)
C41_1 0.0340(10) 0.0226(9) 0.0202(8) 0.0007(7) 0.0063(7) 0.0033(7)
C42_1 0.0377(10) 0.0220(8) 0.0158(8) -0.0012(6) 0.0011(7) 0.0024(7)
C43_1 0.0284(9) 0.0191(8) 0.0208(8) 0.0007(6) -0.0019(7) -0.0005(7)
C44_1 0.0262(8) 0.0134(7) 0.0202(8) 0.0016(6) 0.0012(6) -0.0001(6)
C45_1 0.0261(8) 0.0147(7) 0.0196(8) 0.0019(6) 0.0014(6) -0.0023(6)
C46_1 0.0245(9) 0.0237(9) 0.0252(9) 0.0025(7) -0.0010(7) -0.0027(7)
C47_1 0.0235(9) 0.0271(9) 0.0338(10) 0.0017(8) 0.0062(7) -0.0007(7)
C48_1 0.0293(9) 0.0247(9) 0.0272(9) 0.0003(7) 0.0090(7) 0.0017(7)
C49_1 0.0285(9) 0.0189(8) 0.0216(8) -0.0001(6) 0.0035(7) -0.0003(7)
C50_1 0.0237(8) 0.0155(7) 0.0188(8) 0.0013(6) 0.0012(6) -0.0006(6)
C51_1 0.0273(9) 0.0243(9) 0.0236(9) -0.0018(7) 0.0056(7) -0.0006(7)
C52_1 0.0245(8) 0.0184(8) 0.0206(8) -0.0011(6) 0.0019(6) -0.0036(6)
Al2_2 0.0203(2) 0.0155(2) 0.0160(2) 0.00148(17) 0.00239(18) 0.00150(17)
P3_2 0.01824(19) 0.01460(19) 0.01412(19) -0.00065(14) 0.00056(14) -0.00004(14)
P4_2 0.01970(19) 0.01460(19) 0.01385(19) 0.00026(14) 0.00023(15) -0.00039(14)
N6_2 0.0216(7) 0.0145(6) 0.0171(7) 0.0003(5) 0.0009(5) 0.0004(5)
N7_2 0.0214(7) 0.0194(7) 0.0139(6) 0.0003(5) 0.0003(5) 0.0020(5)
N8_2 0.0241(7) 0.0212(7) 0.0139(6) -0.0006(5) 0.0001(5) 0.0010(5)
N9_2 0.0230(7) 0.0152(6) 0.0174(6) -0.0014(5) 0.0012(5) -0.0006(5)
N10_2 0.0226(7) 0.0176(7) 0.0202(7) -0.0025(5) 0.0031(5) -0.0014(5)
C1_2 0.0186(7) 0.0177(8) 0.0208(8) -0.0010(6) 0.0023(6) -0.0001(6)
C2_2 0.0395(10) 0.0194(9) 0.0211(9) 0.0005(7) -0.0007(7) -0.0013(7)
C3_2 0.0517(13) 0.0178(9) 0.0318(10) 0.0039(7) 0.0000(9) -0.0015(8)
C4_2 0.0398(11) 0.0169(8) 0.0344(10) -0.0071(7) 0.0029(8) -0.0045(7)
C5_2 0.0351(10) 0.0262(9) 0.0242(9) -0.0068(7) 0.0049(7) -0.0052(8)
C6_2 0.0311(9) 0.0209(8) 0.0207(8) -0.0017(7) 0.0048(7) -0.0042(7)
C7_2 0.0217(8) 0.0202(8) 0.0161(8) -0.0028(6) 0.0017(6) -0.0022(6)
C8_2 0.0268(9) 0.0192(8) 0.0208(8) -0.0019(6) 0.0050(7) -0.0011(6)
C9_2 0.0345(10) 0.0232(9) 0.0213(8) -0.0024(7) 0.0077(7) -0.0064(7)
C10_2 0.0266(9) 0.0389(11) 0.0234(9) -0.0054(8) 0.0082(7) -0.0093(8)
C11_2 0.0232(9) 0.0411(11) 0.0312(10) 0.0013(8) 0.0066(7) 0.0041(8)
C12_2 0.0251(9) 0.0272(9) 0.0259(9) 0.0025(7) 0.0044(7) 0.0031(7)
C13_2 0.0239(8) 0.0171(8) 0.0198(8) -0.0015(6) 0.0012(6) 0.0019(6)
C14_2 0.0213(8) 0.0191(8) 0.0254(9) -0.0050(7) 0.0005(7) 0.0013(6)
C15_2 0.0274(9) 0.0303(10) 0.0275(9) -0.0054(7) 0.0054(7) -0.0032(7)
C16_2 0.0334(10) 0.0411(12) 0.0364(11) -0.0073(9) 0.0129(9) -0.0090(9)
C17_2 0.0236(9) 0.0410(12) 0.0473(13) -0.0134(10) 0.0087(9) -0.0047(8)
C18_2 0.0236(9) 0.0302(10) 0.0390(11) -0.0089(8) -0.0017(8) 0.0014(7)
C19_2 0.0240(8) 0.0178(8) 0.0297(9) -0.0068(7) -0.0022(7) 0.0031(6)
C20_2 0.0279(9) 0.0144(8) 0.0256(9) -0.0026(6) -0.0054(7) 0.0026(6)
C21_2 0.0355(10) 0.0180(8) 0.0294(10) -0.0004(7) -0.0124(8) 0.0035(7)
C22_2 0.0542(13) 0.0202(9) 0.0217(9) 0.0018(7) -0.0076(8) -0.0025(8)
C23_2 0.0527(13) 0.0250(9) 0.0221(9) 0.0010(7) 0.0038(8) -0.0034(9)
C24_2 0.0350(10) 0.0263(9) 0.0201(9) -0.0003(7) 0.0005(7) -0.0013(7)
C25_2 0.0294(9) 0.0174(8) 0.0181(8) -0.0011(6) -0.0025(7) 0.0021(7)
C26_2 0.0239(8) 0.0188(8) 0.0167(8) 0.0016(6) 0.0024(6) 0.0031(6)
C27_2 0.0272(9) 0.0216(8) 0.0203(8) 0.0043(7) 0.0017(7) 0.0009(7)
C28_2 0.0326(10) 0.0299(10) 0.0258(9) 0.0093(7) 0.0067(7) 0.0028(8)
C29_2 0.0356(10) 0.0384(11) 0.0173(8) 0.0067(7) 0.0064(7) 0.0116(8)
C30_2 0.0406(11) 0.0351(10) 0.0173(9) -0.0039(7) 0.0022(8) 0.0016(8)
C31_2 0.0365(10) 0.0259(9) 0.0200(9) -0.0014(7) 0.0023(7) -0.0035(8)
C32_2 0.0199(8) 0.0216(8) 0.0159(7) -0.0025(6) 0.0005(6) -0.0013(6)
C33_2 0.0259(9) 0.0266(9) 0.0208(8) 0.0033(7) 0.0012(7) 0.0009(7)
C34_2 0.0228(9) 0.0378(11) 0.0255(9) 0.0021(8) 0.0011(7) 0.0037(8)
C35_2 0.0222(9) 0.0415(11) 0.0254(9) -0.0021(8) 0.0029(7) -0.0041(8)
C36_2 0.0289(9) 0.0304(10) 0.0225(9) -0.0002(7) 0.0043(7) -0.0076(7)
C37_2 0.0253(8) 0.0226(8) 0.0174(8) -0.0011(6) 0.0011(6) -0.0031(7)
C38_2 0.0213(8) 0.0184(8) 0.0221(8) -0.0003(6) 0.0043(6) -0.0002(6)
C39_2 0.0226(8) 0.0175(8) 0.0262(9) -0.0029(7) 0.0059(7) -0.0006(6)
C40_2 0.0251(8) 0.0212(8) 0.0249(9) -0.0024(7) 0.0051(7) 0.0006(7)
C41_2 0.0256(9) 0.0275(9) 0.0278(9) -0.0070(7) 0.0054(7) -0.0013(7)
C42_2 0.0289(9) 0.0217(9) 0.0383(11) -0.0100(8) 0.0077(8) -0.0012(7)
C43_2 0.0302(9) 0.0183(8) 0.0361(10) -0.0014(7) 0.0062(8) 0.0001(7)
C44_2 0.0224(8) 0.0192(8) 0.0296(9) -0.0005(7) 0.0050(7) 0.0016(6)
C45_2 0.0251(8) 0.0183(8) 0.0286(9) 0.0012(7) 0.0051(7) -0.0003(6)
C46_2 0.0339(10) 0.0192(9) 0.0347(10) 0.0053(7) 0.0054(8) -0.0006(7)
C47_2 0.0355(10) 0.0279(10) 0.0300(10) 0.0111(8) 0.0067(8) -0.0004(8)
C48_2 0.0305(9) 0.0298(10) 0.0231(9) 0.0019(7) 0.0066(7) -0.0024(7)
C49_2 0.0274(9) 0.0214(8) 0.0236(9) 0.0008(7) 0.0064(7) -0.0017(7)
C50_2 0.0223(8) 0.0171(8) 0.0235(8) 0.0018(6) 0.0041(6) -0.0005(6)
C51_2 0.0254(8) 0.0210(8) 0.0251(9) 0.0047(7) 0.0033(7) 0.0040(7)
C52_2 0.0259(8) 0.0222(8) 0.0204(8) 0.0033(6) 0.0050(7) 0.0005(7)
O1_3 0.0258(7) 0.0352(8) 0.0455(9) 0.0071(6) 0.0037(6) 0.0036(6)
C53_3 0.0368(11) 0.0281(10) 0.0566(14) 0.0067(9) 0.0147(10) 0.0029(8)
C54_3 0.0291(10) 0.0346(11) 0.0511(13) -0.0072(9) 0.0140(9) -0.0026(8)
C55_3 0.0326(10) 0.0371(11) 0.0434(12) 0.0057(9) 0.0055(9) 0.0061(9)
C56_3 0.0331(10) 0.0269(10) 0.0516(13) 0.0034(9) 0.0025(9) 0.0010(8)
O2_4 0.0328(15) 0.0370(16) 0.0409(17) -0.0073(13) -0.0012(12) -0.0002(12)
C57_4 0.045(8) 0.037(6) 0.040(5) -0.009(4) -0.006(4) -0.006(4)
C58_4 0.048(3) 0.034(3) 0.061(4) -0.009(3) 0.003(3) -0.005(3)
C59_4 0.032(5) 0.040(7) 0.051(6) -0.014(4) 0.001(3) -0.001(4)
C60_4 0.033(3) 0.037(3) 0.057(4) -0.012(3) 0.009(3) -0.002(2)

loop_
_atom_type_symbol
_atom_type_description
_atom_type_scat_dispersion_real
_atom_type_scat_dispersion_imag
_atom_type_scat_source
C C 0.0181 0.0091 'International Tables Vol C Tables 4.2.6.8 and 6.1.1.4'
H H 0.0000 0.0000 'International Tables Vol C Tables 4.2.6.8 and 6.1.1.4'
Al Al 0.2130 0.2455 'International Tables Vol C Tables 4.2.6.8 and 6.1.1.4'
N N 0.0311 0.0180 'International Tables Vol C Tables 4.2.6.8 and 6.1.1.4'
O O 0.0492 0.0322 'International Tables Vol C Tables 4.2.6.8 and 6.1.1.4'
P P 0.2955 0.4335 'International Tables Vol C Tables 4.2.6.8 and 6.1.1.4'

loop_
_geom_angle_atom_site_label_1
_geom_angle_atom_site_label_2
_geom_angle_atom_site_label_3
_geom_angle
_geom_angle_site_symmetry_1
_geom_angle_site_symmetry_3
_geom_angle_publ_flag
N4_1 Al1_1 N2_1 101.74(6) . . ?
N4_1 Al1_1 C52_1 105.55(7) . . ?
N2_1 Al1_1 C52_1 110.57(7) . . ?
N4_1 Al1_1 C51_1 113.38(7) . . ?
N2_1 Al1_1 C51_1 107.05(7) . . ?
C52_1 Al1_1 C51_1 117.46(8) . . ?
N1_1 P1_1 N2_1 109.90(7) . . ?
N1_1 P1_1 C1_1 109.01(8) . . ?
N2_1 P1_1 C1_1 111.52(8) . . ?
N1_1 P1_1 C7_1 111.33(8) . . ?
N2_1 P1_1 C7_1 108.90(8) . . ?
C1_1 P1_1 C7_1 106.13(8) . . ?
N1_1 P2_1 N4_1 108.96(7) . . ?
N1_1 P2_1 C26_1 107.04(8) . . ?
N4_1 P2_1 C26_1 110.13(7) . . ?
N1_1 P2_1 C32_1 113.05(8) . . ?
N4_1 P2_1 C32_1 110.37(8) . . ?
C26_1 P2_1 C32_1 107.20(8) . . ?
P2_1 N1_1 P1_1 123.51(9) . . ?
N3_1 N2_1 P1_1 110.57(10) . . ?
N3_1 N2_1 Al1_1 112.72(10) . . ?
P1_1 N2_1 Al1_1 116.36(8) . . ?
C13_1 N3_1 N2_1 116.82(14) . . ?
N5_1 N4_1 P2_1 106.17(10) . . ?
N5_1 N4_1 Al1_1 126.81(10) . . ?
P2_1 N4_1 Al1_1 116.93(8) . . ?
C38_1 N5_1 N4_1 123.11(14) . . ?
C6_1 C1_1 C2_1 119.54(17) . . ?
C6_1 C1_1 P1_1 120.08(14) . . ?
C2_1 C1_1 P1_1 120.21(15) . . ?
C3_1 C2_1 C1_1 120.0(2) . . ?
C3_1 C2_1 H2_1 120.0 . . ?
C1_1 C2_1 H2_1 120.0 . . ?
C4_1 C3_1 C2_1 120.3(2) . . ?
C4_1 C3_1 H3_1 119.9 . . ?
C2_1 C3_1 H3_1 119.9 . . ?
C3_1 C4_1 C5_1 120.16(19) . . ?
C3_1 C4_1 H4_1 119.9 . . ?
C5_1 C4_1 H4_1 119.9 . . ?
C4_1 C5_1 C6_1 120.0(2) . . ?
C4_1 C5_1 H5_1 120.0 . . ?
C6_1 C5_1 H5_1 120.0 . . ?
C1_1 C6_1 C5_1 120.00(19) . . ?
C1_1 C6_1 H6_1 120.0 . . ?
C5_1 C6_1 H6_1 120.0 . . ?
C8_1 C7_1 C12_1 119.31(17) . . ?
C8_1 C7_1 P1_1 121.37(14) . . ?
C12_1 C7_1 P1_1 119.24(13) . . ?
C9_1 C8_1 C7_1 119.90(18) . . ?
C9_1 C8_1 H8_1 120.0 . . ?
C7_1 C8_1 H8_1 120.0 . . ?
C10_1 C9_1 C8_1 120.46(18) . . ?
C10_1 C9_1 H9_1 119.8 . . ?
C8_1 C9_1 H9_1 119.8 . . ?
C11_1 C10_1 C9_1 119.82(18) . . ?
C11_1 C10_1 H10_1 120.1 . . ?
C9_1 C10_1 H10_1 120.1 . . ?
C10_1 C11_1 C12_1 120.41(18) . . ?
C10_1 C11_1 H11_1 119.8 . . ?
C12_1 C11_1 H11_1 119.8 . . ?
C11_1 C12_1 C7_1 120.09(17) . . ?
C11_1 C12_1 H12_1 120.0 . . ?
C7_1 C12_1 H12_1 120.0 . . ?
N3_1 C13_1 C14_1 134.53(16) . . ?
N3_1 C13_1 C25_1 119.22(16) . . ?
C14_1 C13_1 C25_1 106.24(15) . . ?
C15_1 C14_1 C19_1 119.88(16) . . ?
C15_1 C14_1 C13_1 132.02(16) . . ?
C19_1 C14_1 C13_1 108.00(15) . . ?
C16_1 C15_1 C14_1 119.12(17) . . ?
C16_1 C15_1 H15_1 120.4 . . ?
C14_1 C15_1 H15_1 120.4 . . ?
C15_1 C16_1 C17_1 120.65(18) . . ?
C15_1 C16_1 H16_1 119.7 . . ?
C17_1 C16_1 H16_1 119.7 . . ?
C18_1 C17_1 C16_1 120.94(17) . . ?
C18_1 C17_1 H17_1 119.5 . . ?
C16_1 C17_1 H17_1 119.5 . . ?
C19_1 C18_1 C17_1 118.65(17) . . ?
C19_1 C18_1 H18_1 120.7 . . ?
C17_1 C18_1 H18_1 120.7 . . ?
C18_1 C19_1 C14_1 120.76(17) . . ?
C18_1 C19_1 C20_1 130.47(17) . . ?
C14_1 C19_1 C20_1 108.73(15) . . ?
C21_1 C20_1 C25_1 120.12(18) . . ?
C21_1 C20_1 C19_1 131.62(17) . . ?
C25_1 C20_1 C19_1 108.26(15) . . ?
C20_1 C21_1 C22_1 118.44(18) . . ?
C20_1 C21_1 H21_1 120.8 . . ?
C22_1 C21_1 H21_1 120.8 . . ?
C23_1 C22_1 C21_1 121.15(18) . . ?
C23_1 C22_1 H22_1 119.4 . . ?
C21_1 C22_1 H22_1 119.4 . . ?
C22_1 C23_1 C24_1 120.77(19) . . ?
C22_1 C23_1 H23_1 119.6 . . ?
C24_1 C23_1 H23_1 119.6 . . ?
C25_1 C24_1 C23_1 118.12(18) . . ?
C25_1 C24_1 H24_1 120.9 . . ?
C23_1 C24_1 H24_1 120.9 . . ?
C24_1 C25_1 C20_1 121.39(17) . . ?
C24_1 C25_1 C13_1 129.94(17) . . ?
C20_1 C25_1 C13_1 108.63(16) . . ?
C27_1 C26_1 C31_1 119.78(16) . . ?
C27_1 C26_1 P2_1 119.69(13) . . ?
C31_1 C26_1 P2_1 120.46(13) . . ?
C28_1 C27_1 C26_1 120.28(16) . . ?
C28_1 C27_1 H27_1 119.9 . . ?
C26_1 C27_1 H27_1 119.9 . . ?
C29_1 C28_1 C27_1 119.94(17) . . ?
C29_1 C28_1 H28_1 120.0 . . ?
C27_1 C28_1 H28_1 120.0 . . ?
C28_1 C29_1 C30_1 120.29(17) . . ?
C28_1 C29_1 H29_1 119.9 . . ?
C30_1 C29_1 H29_1 119.9 . . ?
C29_1 C30_1 C31_1 120.00(16) . . ?
C29_1 C30_1 H30_1 120.0 . . ?
C31_1 C30_1 H30_1 120.0 . . ?
C30_1 C31_1 C26_1 119.69(16) . . ?
C30_1 C31_1 H31_1 120.2 . . ?
C26_1 C31_1 H31_1 120.2 . . ?
C33_1 C32_1 C37_1 119.35(17) . . ?
C33_1 C32_1 P2_1 117.45(14) . . ?
C37_1 C32_1 P2_1 122.65(14) . . ?
C34_1 C33_1 C32_1 120.05(19) . . ?
C34_1 C33_1 H33_1 120.0 . . ?
C32_1 C33_1 H33_1 120.0 . . ?
C35_1 C34_1 C33_1 120.3(2) . . ?
C35_1 C34_1 H34_1 119.9 . . ?
C33_1 C34_1 H34_1 119.9 . . ?
C36_1 C35_1 C34_1 119.92(18) . . ?
C36_1 C35_1 H35_1 120.0 . . ?
C34_1 C35_1 H35_1 120.0 . . ?
C35_1 C36_1 C37_1 120.23(19) . . ?
C35_1 C36_1 H36_1 119.9 . . ?
C37_1 C36_1 H36_1 119.9 . . ?
C36_1 C37_1 C32_1 120.16(18) . . ?
C36_1 C37_1 H37_1 119.9 . . ?
C32_1 C37_1 H37_1 119.9 . . ?
N5_1 C38_1 C39_1 116.35(15) . . ?
N5_1 C38_1 C50_1 137.56(16) . . ?
C39_1 C38_1 C50_1 105.95(14) . . ?
C40_1 C39_1 C44_1 121.54(16) . . ?
C40_1 C39_1 C38_1 129.13(16) . . ?
C44_1 C39_1 C38_1 109.32(15) . . ?
C39_1 C40_1 C41_1 118.10(17) . . ?
C39_1 C40_1 H40_1 120.9 . . ?
C41_1 C40_1 H40_1 120.9 . . ?
C40_1 C41_1 C42_1 120.65(18) . . ?
C40_1 C41_1 H41_1 119.7 . . ?
C42_1 C41_1 H41_1 119.7 . . ?
C43_1 C42_1 C41_1 121.25(16) . . ?
C43_1 C42_1 H42_1 119.4 . . ?
C41_1 C42_1 H42_1 119.4 . . ?
C42_1 C43_1 C44_1 118.22(17) . . ?
C42_1 C43_1 H43_1 120.9 . . ?
C44_1 C43_1 H43_1 120.9 . . ?
C43_1 C44_1 C39_1 120.21(17) . . ?
C43_1 C44_1 C45_1 131.87(16) . . ?
C39_1 C44_1 C45_1 107.88(15) . . ?
C46_1 C45_1 C50_1 120.93(16) . . ?
C46_1 C45_1 C44_1 129.90(16) . . ?
C50_1 C45_1 C44_1 109.02(15) . . ?
C47_1 C46_1 C45_1 118.78(17) . . ?
C47_1 C46_1 H46_1 120.6 . . ?
C45_1 C46_1 H46_1 120.6 . . ?
C46_1 C47_1 C48_1 120.85(17) . . ?
C46_1 C47_1 H47_1 119.6 . . ?
C48_1 C47_1 H47_1 119.6 . . ?
C47_1 C48_1 C49_1 120.84(18) . . ?
C47_1 C48_1 H48_1 119.6 . . ?
C49_1 C48_1 H48_1 119.6 . . ?
C50_1 C49_1 C48_1 119.07(16) . . ?
C50_1 C49_1 H49_1 120.5 . . ?
C48_1 C49_1 H49_1 120.5 . . ?
C49_1 C50_1 C45_1 119.52(16) . . ?
C49_1 C50_1 C38_1 132.45(16) . . ?
C45_1 C50_1 C38_1 107.74(15) . . ?
Al1_1 C51_1 H51A_1 109.5 . . ?
Al1_1 C51_1 H51B_1 109.5 . . ?
H51A_1 C51_1 H51B_1 109.5 . . ?
Al1_1 C51_1 H51C_1 109.5 . . ?
H51A_1 C51_1 H51C_1 109.5 . . ?
H51B_1 C51_1 H51C_1 109.5 . . ?
Al1_1 C52_1 H52A_1 109.5 . . ?
Al1_1 C52_1 H52B_1 109.5 . . ?
H52A_1 C52_1 H52B_1 109.5 . . ?
Al1_1 C52_1 H52C_1 109.5 . . ?
H52A_1 C52_1 H52C_1 109.5 . . ?
H52B_1 C52_1 H52C_1 109.5 . . ?
N7_2 Al2_2 N9_2 99.88(6) . . ?
N7_2 Al2_2 C51_2 109.03(7) . . ?
N9_2 Al2_2 C51_2 115.30(7) . . ?
N7_2 Al2_2 C52_2 115.76(7) . . ?
N9_2 Al2_2 C52_2 105.21(7) . . ?
C51_2 Al2_2 C52_2 111.34(8) . . ?
N6_2 P3_2 N7_2 108.27(7) . . ?
N6_2 P3_2 C1_2 107.15(8) . . ?
N7_2 P3_2 C1_2 111.03(7) . . ?
N6_2 P3_2 C7_2 112.87(8) . . ?
N7_2 P3_2 C7_2 112.06(8) . . ?
C1_2 P3_2 C7_2 105.35(8) . . ?
N6_2 P4_2 N9_2 108.58(7) . . ?
N6_2 P4_2 C26_2 106.95(8) . . ?
N9_2 P4_2 C26_2 114.98(8) . . ?
N6_2 P4_2 C32_2 112.87(8) . . ?
N9_2 P4_2 C32_2 108.01(8) . . ?
C26_2 P4_2 C32_2 105.56(8) . . ?
P3_2 N6_2 P4_2 124.19(9) . . ?
N8_2 N7_2 P3_2 109.50(11) . . ?
N8_2 N7_2 Al2_2 126.44(11) . . ?
P3_2 N7_2 Al2_2 116.65(7) . . ?
C13_2 N8_2 N7_2 118.76(15) . . ?
N10_2 N9_2 P4_2 109.23(10) . . ?
N10_2 N9_2 Al2_2 122.82(11) . . ?
P4_2 N9_2 Al2_2 114.07(8) . . ?
C38_2 N10_2 N9_2 117.80(14) . . ?
C2_2 C1_2 C6_2 119.88(16) . . ?
C2_2 C1_2 P3_2 120.27(13) . . ?
C6_2 C1_2 P3_2 119.84(13) . . ?
C1_2 C2_2 C3_2 119.96(17) . . ?
C1_2 C2_2 H2_2 120.0 . . ?
C3_2 C2_2 H2_2 120.0 . . ?
C4_2 C3_2 C2_2 120.08(18) . . ?
C4_2 C3_2 H3_2 120.0 . . ?
C2_2 C3_2 H3_2 120.0 . . ?
C3_2 C4_2 C5_2 120.34(17) . . ?
C3_2 C4_2 H4_2 119.8 . . ?
C5_2 C4_2 H4_2 119.8 . . ?
C4_2 C5_2 C6_2 120.01(17) . . ?
C4_2 C5_2 H5_2 120.0 . . ?
C6_2 C5_2 H5_2 120.0 . . ?
C5_2 C6_2 C1_2 119.72(17) . . ?
C5_2 C6_2 H6_2 120.1 . . ?
C1_2 C6_2 H6_2 120.1 . . ?
C8_2 C7_2 C12_2 119.43(16) . . ?
C8_2 C7_2 P3_2 123.45(13) . . ?
C12_2 C7_2 P3_2 116.78(13) . . ?
C9_2 C8_2 C7_2 119.95(17) . . ?
C9_2 C8_2 H8_2 120.0 . . ?
C7_2 C8_2 H8_2 120.0 . . ?
C10_2 C9_2 C8_2 120.21(18) . . ?
C10_2 C9_2 H9_2 119.9 . . ?
C8_2 C9_2 H9_2 119.9 . . ?
C9_2 C10_2 C11_2 120.26(17) . . ?
C9_2 C10_2 H10_2 119.9 . . ?
C11_2 C10_2 H10_2 119.9 . . ?
C12_2 C11_2 C10_2 120.04(18) . . ?
C12_2 C11_2 H11_2 120.0 . . ?
C10_2 C11_2 H11_2 120.0 . . ?
C11_2 C12_2 C7_2 120.06(18) . . ?
C11_2 C12_2 H12_2 120.0 . . ?
C7_2 C12_2 H12_2 120.0 . . ?
N8_2 C13_2 C25_2 119.18(16) . . ?
N8_2 C13_2 C14_2 134.42(16) . . ?
C25_2 C13_2 C14_2 106.26(15) . . ?
C15_2 C14_2 C19_2 120.23(17) . . ?
C15_2 C14_2 C13_2 131.58(16) . . ?
C19_2 C14_2 C13_2 107.75(16) . . ?
C14_2 C15_2 C16_2 118.84(18) . . ?
C14_2 C15_2 H15_2 120.6 . . ?
C16_2 C15_2 H15_2 120.6 . . ?
C17_2 C16_2 C15_2 120.5(2) . . ?
C17_2 C16_2 H16_2 119.7 . . ?
C15_2 C16_2 H16_2 119.7 . . ?
C18_2 C17_2 C16_2 121.09(19) . . ?
C18_2 C17_2 H17_2 119.5 . . ?
C16_2 C17_2 H17_2 119.5 . . ?
C17_2 C18_2 C19_2 118.82(18) . . ?
C17_2 C18_2 H18_2 120.6 . . ?
C19_2 C18_2 H18_2 120.6 . . ?
C18_2 C19_2 C14_2 120.47(19) . . ?
C18_2 C19_2 C20_2 130.69(17) . . ?
C14_2 C19_2 C20_2 108.64(16) . . ?
C25_2 C20_2 C21_2 120.00(19) . . ?
C25_2 C20_2 C19_2 108.40(15) . . ?
C21_2 C20_2 C19_2 131.45(18) . . ?
C22_2 C21_2 C20_2 118.85(19) . . ?
C22_2 C21_2 H21_2 120.6 . . ?
C20_2 C21_2 H21_2 120.6 . . ?
C21_2 C22_2 C23_2 121.16(18) . . ?
C21_2 C22_2 H22_2 119.4 . . ?
C23_2 C22_2 H22_2 119.4 . . ?
C22_2 C23_2 C24_2 120.5(2) . . ?
C22_2 C23_2 H23_2 119.8 . . ?
C24_2 C23_2 H23_2 119.8 . . ?
C25_2 C24_2 C23_2 118.52(19) . . ?
C25_2 C24_2 H24_2 120.7 . . ?
C23_2 C24_2 H24_2 120.7 . . ?
C24_2 C25_2 C20_2 120.97(16) . . ?
C24_2 C25_2 C13_2 130.16(17) . . ?
C20_2 C25_2 C13_2 108.86(16) . . ?
C31_2 C26_2 C27_2 119.50(16) . . ?
C31_2 C26_2 P4_2 120.24(14) . . ?
C27_2 C26_2 P4_2 120.26(13) . . ?
C28_2 C27_2 C26_2 119.70(17) . . ?
C28_2 C27_2 H27_2 120.1 . . ?
C26_2 C27_2 H27_2 120.1 . . ?
C29_2 C28_2 C27_2 120.48(18) . . ?
C29_2 C28_2 H28_2 119.8 . . ?
C27_2 C28_2 H28_2 119.8 . . ?
C28_2 C29_2 C30_2 119.77(17) . . ?
C28_2 C29_2 H29_2 120.1 . . ?
C30_2 C29_2 H29_2 120.1 . . ?
C31_2 C30_2 C29_2 120.30(18) . . ?
C31_2 C30_2 H30_2 119.8 . . ?
C29_2 C30_2 H30_2 119.8 . . ?
C30_2 C31_2 C26_2 120.25(18) . . ?
C30_2 C31_2 H31_2 119.9 . . ?
C26_2 C31_2 H31_2 119.9 . . ?
C37_2 C32_2 C33_2 119.39(16) . . ?
C37_2 C32_2 P4_2 120.68(13) . . ?
C33_2 C32_2 P4_2 119.67(14) . . ?
C34_2 C33_2 C32_2 120.08(17) . . ?
C34_2 C33_2 H33_2 120.0 . . ?
C32_2 C33_2 H33_2 120.0 . . ?
C33_2 C34_2 C35_2 120.14(18) . . ?
C33_2 C34_2 H34_2 119.9 . . ?
C35_2 C34_2 H34_2 119.9 . . ?
C34_2 C35_2 C36_2 120.18(18) . . ?
C34_2 C35_2 H35_2 119.9 . . ?
C36_2 C35_2 H35_2 119.9 . . ?
C37_2 C36_2 C35_2 120.14(18) . . ?
C37_2 C36_2 H36_2 119.9 . . ?
C35_2 C36_2 H36_2 119.9 . . ?
C36_2 C37_2 C32_2 120.06(17) . . ?
C36_2 C37_2 H37_2 120.0 . . ?
C32_2 C37_2 H37_2 120.0 . . ?
N10_2 C38_2 C39_2 120.00(15) . . ?
N10_2 C38_2 C50_2 134.24(16) . . ?
C39_2 C38_2 C50_2 105.70(14) . . ?
C40_2 C39_2 C44_2 120.87(16) . . ?
C40_2 C39_2 C38_2 129.99(16) . . ?
C44_2 C39_2 C38_2 109.12(15) . . ?
C39_2 C40_2 C41_2 118.31(17) . . ?
C39_2 C40_2 H40_2 120.8 . . ?
C41_2 C40_2 H40_2 120.8 . . ?
C42_2 C41_2 C40_2 120.66(17) . . ?
C42_2 C41_2 H41_2 119.7 . . ?
C40_2 C41_2 H41_2 119.7 . . ?
C43_2 C42_2 C41_2 121.18(17) . . ?
C43_2 C42_2 H42_2 119.4 . . ?
C41_2 C42_2 H42_2 119.4 . . ?
C44_2 C43_2 C42_2 118.34(18) . . ?
C44_2 C43_2 H43_2 120.8 . . ?
C42_2 C43_2 H43_2 120.8 . . ?
C43_2 C44_2 C39_2 120.61(17) . . ?
C43_2 C44_2 C45_2 131.11(17) . . ?
C39_2 C44_2 C45_2 108.18(15) . . ?
C46_2 C45_2 C50_2 120.51(17) . . ?
C46_2 C45_2 C44_2 130.45(17) . . ?
C50_2 C45_2 C44_2 108.96(15) . . ?
C47_2 C46_2 C45_2 118.87(18) . . ?
C47_2 C46_2 H46_2 120.6 . . ?
C45_2 C46_2 H46_2 120.6 . . ?
C46_2 C47_2 C48_2 120.79(18) . . ?
C46_2 C47_2 H47_2 119.6 . . ?
C48_2 C47_2 H47_2 119.6 . . ?
C49_2 C48_2 C47_2 120.66(18) . . ?
C49_2 C48_2 H48_2 119.7 . . ?
C47_2 C48_2 H48_2 119.7 . . ?
C50_2 C49_2 C48_2 119.19(17) . . ?
C50_2 C49_2 H49_2 120.4 . . ?
C48_2 C49_2 H49_2 120.4 . . ?
C49_2 C50_2 C45_2 119.95(16) . . ?
C49_2 C50_2 C38_2 131.93(16) . . ?
C45_2 C50_2 C38_2 107.98(15) . . ?
Al2_2 C51_2 H51A_2 109.5 . . ?
Al2_2 C51_2 H51B_2 109.5 . . ?
H51A_2 C51_2 H51B_2 109.5 . . ?
Al2_2 C51_2 H51C_2 109.5 . . ?
H51A_2 C51_2 H51C_2 109.5 . . ?
H51B_2 C51_2 H51C_2 109.5 . . ?
Al2_2 C52_2 H52A_2 109.5 . . ?
Al2_2 C52_2 H52B_2 109.5 . . ?
H52A_2 C52_2 H52B_2 109.5 . . ?
Al2_2 C52_2 H52C_2 109.5 . . ?
H52A_2 C52_2 H52C_2 109.5 . . ?
H52B_2 C52_2 H52C_2 109.5 . . ?
C56_3 O1_3 C53_3 104.38(15) . . ?
O1_3 C53_3 C54_3 106.16(17) . . ?
O1_3 C53_3 H53A_3 110.5 . . ?
C54_3 C53_3 H53A_3 110.5 . . ?
O1_3 C53_3 H53B_3 110.5 . . ?
C54_3 C53_3 H53B_3 110.5 . . ?
H53A_3 C53_3 H53B_3 108.7 . . ?
C53_3 C54_3 C55_3 103.32(18) . . ?
C53_3 C54_3 H54A_3 111.1 . . ?
C55_3 C54_3 H54A_3 111.1 . . ?
C53_3 C54_3 H54B_3 111.1 . . ?
C55_3 C54_3 H54B_3 111.1 . . ?
H54A_3 C54_3 H54B_3 109.1 . . ?
C56_3 C55_3 C54_3 103.94(18) . . ?
C56_3 C55_3 H55A_3 111.0 . . ?
C54_3 C55_3 H55A_3 111.0 . . ?
C56_3 C55_3 H55B_3 111.0 . . ?
C54_3 C55_3 H55B_3 111.0 . . ?
H55A_3 C55_3 H55B_3 109.0 . . ?
O1_3 C56_3 C55_3 106.00(17) . . ?
O1_3 C56_3 H56A_3 110.5 . . ?
C55_3 C56_3 H56A_3 110.5 . . ?
O1_3 C56_3 H56B_3 110.5 . . ?
C55_3 C56_3 H56B_3 110.5 . . ?
H56A_3 C56_3 H56B_3 108.7 . . ?
C60_4 O2_4 C57_4 105.9(6) . . ?
O2_4 C57_4 C58_4 104.6(13) . . ?
O2_4 C57_4 H57A_4 110.8 . . ?
C58_4 C57_4 H57A_4 110.8 . . ?
O2_4 C57_4 H57B_4 110.8 . . ?
C58_4 C57_4 H57B_4 110.8 . . ?
H57A_4 C57_4 H57B_4 108.9 . . ?
C59_4 C58_4 C57_4 104.5(14) . . ?
C59_4 C58_4 H58A_4 110.9 . . ?
C57_4 C58_4 H58A_4 110.9 . . ?
C59_4 C58_4 H58B_4 110.9 . . ?
C57_4 C58_4 H58B_4 110.9 . . ?
H58A_4 C58_4 H58B_4 108.9 . . ?
C58_4 C59_4 C60_4 103.9(10) . . ?
C58_4 C59_4 H59A_4 111.0 . . ?
C60_4 C59_4 H59A_4 111.0 . . ?
C58_4 C59_4 H59B_4 111.0 . . ?
C60_4 C59_4 H59B_4 111.0 . . ?
H59A_4 C59_4 H59B_4 109.0 . . ?
O2_4 C60_4 C59_4 106.9(8) . . ?
O2_4 C60_4 H60A_4 110.3 . . ?
C59_4 C60_4 H60A_4 110.3 . . ?
O2_4 C60_4 H60B_4 110.3 . . ?
C59_4 C60_4 H60B_4 110.3 . . ?
H60A_4 C60_4 H60B_4 108.6 . . ?

loop_
_geom_bond_atom_site_label_1
_geom_bond_atom_site_label_2
_geom_bond_distance
_geom_bond_site_symmetry_2
_geom_bond_publ_flag
Al1_1 N4_1 1.9511(15) . ?
Al1_1 N2_1 1.9663(15) . ?
Al1_1 C52_1 1.9670(17) . ?
Al1_1 C51_1 1.9680(19) . ?
P1_1 N1_1 1.5980(14) . ?
P1_1 N2_1 1.6519(14) . ?
P1_1 C1_1 1.7989(18) . ?
P1_1 C7_1 1.8044(18) . ?
P2_1 N1_1 1.5931(14) . ?
P2_1 N4_1 1.6660(14) . ?
P2_1 C26_1 1.7975(17) . ?
P2_1 C32_1 1.8115(18) . ?
N2_1 N3_1 1.4344(19) . ?
N3_1 C13_1 1.292(2) . ?
N4_1 N5_1 1.3944(19) . ?
N5_1 C38_1 1.292(2) . ?
C1_1 C6_1 1.388(3) . ?
C1_1 C2_1 1.393(3) . ?
C2_1 C3_1 1.385(3) . ?
C2_1 H2_1 0.9500 . ?
C3_1 C4_1 1.376(4) . ?
C3_1 H3_1 0.9500 . ?
C4_1 C5_1 1.384(3) . ?
C4_1 H4_1 0.9500 . ?
C5_1 C6_1 1.389(3) . ?
C5_1 H5_1 0.9500 . ?
C6_1 H6_1 0.9500 . ?
C7_1 C8_1 1.395(2) . ?
C7_1 C12_1 1.397(2) . ?
C8_1 C9_1 1.386(3) . ?
C8_1 H8_1 0.9500 . ?
C9_1 C10_1 1.384(3) . ?
C9_1 H9_1 0.9500 . ?
C10_1 C11_1 1.382(3) . ?
C10_1 H10_1 0.9500 . ?
C11_1 C12_1 1.384(3) . ?
C11_1 H11_1 0.9500 . ?
C12_1 H12_1 0.9500 . ?
C13_1 C14_1 1.481(2) . ?
C13_1 C25_1 1.481(2) . ?
C14_1 C15_1 1.390(3) . ?
C14_1 C19_1 1.414(2) . ?
C15_1 C16_1 1.389(3) . ?
C15_1 H15_1 0.9500 . ?
C16_1 C17_1 1.393(3) . ?
C16_1 H16_1 0.9500 . ?
C17_1 C18_1 1.390(3) . ?
C17_1 H17_1 0.9500 . ?
C18_1 C19_1 1.386(3) . ?
C18_1 H18_1 0.9500 . ?
C19_1 C20_1 1.473(3) . ?
C20_1 C21_1 1.391(3) . ?
C20_1 C25_1 1.406(3) . ?
C21_1 C22_1 1.393(3) . ?
C21_1 H21_1 0.9500 . ?
C22_1 C23_1 1.390(3) . ?
C22_1 H22_1 0.9500 . ?
C23_1 C24_1 1.396(3) . ?
C23_1 H23_1 0.9500 . ?
C24_1 C25_1 1.384(3) . ?
C24_1 H24_1 0.9500 . ?
C26_1 C27_1 1.393(2) . ?
C26_1 C31_1 1.397(2) . ?
C27_1 C28_1 1.388(2) . ?
C27_1 H27_1 0.9500 . ?
C28_1 C29_1 1.383(3) . ?
C28_1 H28_1 0.9500 . ?
C29_1 C30_1 1.392(3) . ?
C29_1 H29_1 0.9500 . ?
C30_1 C31_1 1.392(2) . ?
C30_1 H30_1 0.9500 . ?
C31_1 H31_1 0.9500 . ?
C32_1 C33_1 1.390(3) . ?
C32_1 C37_1 1.397(2) . ?
C33_1 C34_1 1.389(3) . ?
C33_1 H33_1 0.9500 . ?
C34_1 C35_1 1.384(3) . ?
C34_1 H34_1 0.9500 . ?
C35_1 C36_1 1.383(3) . ?
C35_1 H35_1 0.9500 . ?
C36_1 C37_1 1.385(3) . ?
C36_1 H36_1 0.9500 . ?
C37_1 H37_1 0.9500 . ?
C38_1 C39_1 1.480(2) . ?
C38_1 C50_1 1.480(2) . ?
C39_1 C40_1 1.386(3) . ?
C39_1 C44_1 1.399(2) . ?
C40_1 C41_1 1.391(2) . ?
C40_1 H40_1 0.9500 . ?
C41_1 C42_1 1.394(3) . ?
C41_1 H41_1 0.9500 . ?
C42_1 C43_1 1.391(3) . ?
C42_1 H42_1 0.9500 . ?
C43_1 C44_1 1.393(2) . ?
C43_1 H43_1 0.9500 . ?
C44_1 C45_1 1.470(2) . ?
C45_1 C46_1 1.388(3) . ?
C45_1 C50_1 1.418(2) . ?
C46_1 C47_1 1.388(3) . ?
C46_1 H46_1 0.9500 . ?
C47_1 C48_1 1.391(3) . ?
C47_1 H47_1 0.9500 . ?
C48_1 C49_1 1.395(3) . ?
C48_1 H48_1 0.9500 . ?
C49_1 C50_1 1.394(2) . ?
C49_1 H49_1 0.9500 . ?
C51_1 H51A_1 0.9800 . ?
C51_1 H51B_1 0.9800 . ?
C51_1 H51C_1 0.9800 . ?
C52_1 H52A_1 0.9800 . ?
C52_1 H52B_1 0.9800 . ?
C52_1 H52C_1 0.9800 . ?
Al2_2 N7_2 1.9496(15) . ?
Al2_2 N9_2 1.9643(15) . ?
Al2_2 C51_2 1.9655(18) . ?
Al2_2 C52_2 1.9672(18) . ?
P3_2 N6_2 1.5893(14) . ?
P3_2 N7_2 1.6521(14) . ?
P3_2 C1_2 1.7939(17) . ?
P3_2 C7_2 1.8076(18) . ?
P4_2 N6_2 1.5968(14) . ?
P4_2 N9_2 1.6567(14) . ?
P4_2 C26_2 1.8018(17) . ?
P4_2 C32_2 1.8034(17) . ?
N7_2 N8_2 1.4151(19) . ?
N8_2 C13_2 1.285(2) . ?
N9_2 N10_2 1.4284(19) . ?
N10_2 C38_2 1.288(2) . ?
C1_2 C2_2 1.388(2) . ?
C1_2 C6_2 1.397(2) . ?
C2_2 C3_2 1.389(3) . ?
C2_2 H2_2 0.9500 . ?
C3_2 C4_2 1.380(3) . ?
C3_2 H3_2 0.9500 . ?
C4_2 C5_2 1.386(3) . ?
C4_2 H4_2 0.9500 . ?
C5_2 C6_2 1.388(3) . ?
C5_2 H5_2 0.9500 . ?
C6_2 H6_2 0.9500 . ?
C7_2 C8_2 1.394(2) . ?
C7_2 C12_2 1.396(2) . ?
C8_2 C9_2 1.389(3) . ?
C8_2 H8_2 0.9500 . ?
C9_2 C10_2 1.378(3) . ?
C9_2 H9_2 0.9500 . ?
C10_2 C11_2 1.387(3) . ?
C10_2 H10_2 0.9500 . ?
C11_2 C12_2 1.385(3) . ?
C11_2 H11_2 0.9500 . ?
C12_2 H12_2 0.9500 . ?
C13_2 C25_2 1.479(2) . ?
C13_2 C14_2 1.481(3) . ?
C14_2 C15_2 1.385(3) . ?
C14_2 C19_2 1.418(2) . ?
C15_2 C16_2 1.395(3) . ?
C15_2 H15_2 0.9500 . ?
C16_2 C17_2 1.395(3) . ?
C16_2 H16_2 0.9500 . ?
C17_2 C18_2 1.384(3) . ?
C17_2 H17_2 0.9500 . ?
C18_2 C19_2 1.385(3) . ?
C18_2 H18_2 0.9500 . ?
C19_2 C20_2 1.473(3) . ?
C20_2 C25_2 1.397(3) . ?
C20_2 C21_2 1.399(3) . ?
C21_2 C22_2 1.380(3) . ?
C21_2 H21_2 0.9500 . ?
C22_2 C23_2 1.389(3) . ?
C22_2 H22_2 0.9500 . ?
C23_2 C24_2 1.396(3) . ?
C23_2 H23_2 0.9500 . ?
C24_2 C25_2 1.389(3) . ?
C24_2 H24_2 0.9500 . ?
C26_2 C31_2 1.392(2) . ?
C26_2 C27_2 1.396(2) . ?
C27_2 C28_2 1.390(3) . ?
C27_2 H27_2 0.9500 . ?
C28_2 C29_2 1.384(3) . ?
C28_2 H28_2 0.9500 . ?
C29_2 C30_2 1.386(3) . ?
C29_2 H29_2 0.9500 . ?
C30_2 C31_2 1.383(3) . ?
C30_2 H30_2 0.9500 . ?
C31_2 H31_2 0.9500 . ?
C32_2 C37_2 1.395(2) . ?
C32_2 C33_2 1.403(2) . ?
C33_2 C34_2 1.382(3) . ?
C33_2 H33_2 0.9500 . ?
C34_2 C35_2 1.386(3) . ?
C34_2 H34_2 0.9500 . ?
C35_2 C36_2 1.388(3) . ?
C35_2 H35_2 0.9500 . ?
C36_2 C37_2 1.386(3) . ?
C36_2 H36_2 0.9500 . ?
C37_2 H37_2 0.9500 . ?
C38_2 C39_2 1.485(2) . ?
C38_2 C50_2 1.487(2) . ?
C39_2 C40_2 1.387(3) . ?
C39_2 C44_2 1.402(2) . ?
C40_2 C41_2 1.393(3) . ?
C40_2 H40_2 0.9500 . ?
C41_2 C42_2 1.390(3) . ?
C41_2 H41_2 0.9500 . ?
C42_2 C43_2 1.389(3) . ?
C42_2 H42_2 0.9500 . ?
C43_2 C44_2 1.387(3) . ?
C43_2 H43_2 0.9500 . ?
C44_2 C45_2 1.472(3) . ?
C45_2 C46_2 1.390(3) . ?
C45_2 C50_2 1.414(2) . ?
C46_2 C47_2 1.388(3) . ?
C46_2 H46_2 0.9500 . ?
C47_2 C48_2 1.395(3) . ?
C47_2 H47_2 0.9500 . ?
C48_2 C49_2 1.390(3) . ?
C48_2 H48_2 0.9500 . ?
C49_2 C50_2 1.389(2) . ?
C49_2 H49_2 0.9500 . ?
C51_2 H51A_2 0.9800 . ?
C51_2 H51B_2 0.9800 . ?
C51_2 H51C_2 0.9800 . ?
C52_2 H52A_2 0.9800 . ?
C52_2 H52B_2 0.9800 . ?
C52_2 H52C_2 0.9800 . ?
O1_3 C56_3 1.425(2) . ?
O1_3 C53_3 1.428(3) . ?
C53_3 C54_3 1.520(3) . ?
C53_3 H53A_3 0.9900 . ?
C53_3 H53B_3 0.9900 . ?
C54_3 C55_3 1.536(3) . ?
C54_3 H54A_3 0.9900 . ?
C54_3 H54B_3 0.9900 . ?
C55_3 C56_3 1.527(3) . ?
C55_3 H55A_3 0.9900 . ?
C55_3 H55B_3 0.9900 . ?
C56_3 H56A_3 0.9900 . ?
C56_3 H56B_3 0.9900 . ?
O2_4 C60_4 1.416(7) . ?
O2_4 C57_4 1.43(2) . ?
C57_4 C58_4 1.52(2) . ?
C57_4 H57A_4 0.9900 . ?
C57_4 H57B_4 0.9900 . ?
C58_4 C59_4 1.52(2) . ?
C58_4 H58A_4 0.9900 . ?
C58_4 H58B_4 0.9900 . ?
C59_4 C60_4 1.52(2) . ?
C59_4 H59A_4 0.9900 . ?
C59_4 H59B_4 0.9900 . ?
C60_4 H60A_4 0.9900 . ?
C60_4 H60B_4 0.9900 . ?

loop_
_geom_torsion_atom_site_label_1
_geom_torsion_atom_site_label_2
_geom_torsion_atom_site_label_3
_geom_torsion_atom_site_label_4
_geom_torsion
_geom_torsion_site_symmetry_1
_geom_torsion_site_symmetry_2
_geom_torsion_site_symmetry_3
_geom_torsion_site_symmetry_4
_geom_torsion_publ_flag
N4_1 P2_1 N1_1 P1_1 68.53(12) . . . . ?
C26_1 P2_1 N1_1 P1_1 -172.40(10) . . . . ?
C32_1 P2_1 N1_1 P1_1 -54.58(13) . . . . ?
N2_1 P1_1 N1_1 P2_1 -41.73(13) . . . . ?
C1_1 P1_1 N1_1 P2_1 -164.23(10) . . . . ?
C7_1 P1_1 N1_1 P2_1 79.02(12) . . . . ?
N1_1 P1_1 N2_1 N3_1 -153.50(11) . . . . ?
C1_1 P1_1 N2_1 N3_1 -32.50(14) . . . . ?
C7_1 P1_1 N2_1 N3_1 84.29(12) . . . . ?
N1_1 P1_1 N2_1 Al1_1 -23.24(11) . . . . ?
C1_1 P1_1 N2_1 Al1_1 97.76(10) . . . . ?
C7_1 P1_1 N2_1 Al1_1 -145.44(8) . . . . ?
P1_1 N2_1 N3_1 C13_1 -144.05(13) . . . . ?
Al1_1 N2_1 N3_1 C13_1 83.79(16) . . . . ?
N1_1 P2_1 N4_1 N5_1 -171.86(10) . . . . ?
C26_1 P2_1 N4_1 N5_1 71.01(12) . . . . ?
C32_1 P2_1 N4_1 N5_1 -47.17(12) . . . . ?
N1_1 P2_1 N4_1 Al1_1 -23.98(11) . . . . ?
C26_1 P2_1 N4_1 Al1_1 -141.11(8) . . . . ?
C32_1 P2_1 N4_1 Al1_1 100.72(9) . . . . ?
P2_1 N4_1 N5_1 C38_1 -161.20(13) . . . . ?
Al1_1 N4_1 N5_1 C38_1 55.1(2) . . . . ?
N1_1 P1_1 C1_1 C6_1 35.50(17) . . . . ?
N2_1 P1_1 C1_1 C6_1 -86.02(16) . . . . ?
C7_1 P1_1 C1_1 C6_1 155.52(15) . . . . ?
N1_1 P1_1 C1_1 C2_1 -149.35(15) . . . . ?
N2_1 P1_1 C1_1 C2_1 89.13(16) . . . . ?
C7_1 P1_1 C1_1 C2_1 -29.33(17) . . . . ?
C6_1 C1_1 C2_1 C3_1 0.4(3) . . . . ?
P1_1 C1_1 C2_1 C3_1 -174.77(17) . . . . ?
C1_1 C2_1 C3_1 C4_1 0.3(3) . . . . ?
C2_1 C3_1 C4_1 C5_1 -0.5(4) . . . . ?
C3_1 C4_1 C5_1 C6_1 -0.1(3) . . . . ?
C2_1 C1_1 C6_1 C5_1 -0.9(3) . . . . ?
P1_1 C1_1 C6_1 C5_1 174.24(16) . . . . ?
C4_1 C5_1 C6_1 C1_1 0.8(3) . . . . ?
N1_1 P1_1 C7_1 C8_1 -123.95(15) . . . . ?
N2_1 P1_1 C7_1 C8_1 -2.61(17) . . . . ?
C1_1 P1_1 C7_1 C8_1 117.56(15) . . . . ?
N1_1 P1_1 C7_1 C12_1 52.67(16) . . . . ?
N2_1 P1_1 C7_1 C12_1 174.01(13) . . . . ?
C1_1 P1_1 C7_1 C12_1 -65.81(15) . . . . ?
C12_1 C7_1 C8_1 C9_1 -0.3(3) . . . . ?
P1_1 C7_1 C8_1 C9_1 176.30(15) . . . . ?
C7_1 C8_1 C9_1 C10_1 1.1(3) . . . . ?
C8_1 C9_1 C10_1 C11_1 -0.8(3) . . . . ?
C9_1 C10_1 C11_1 C12_1 -0.2(3) . . . . ?
C10_1 C11_1 C12_1 C7_1 1.0(3) . . . . ?
C8_1 C7_1 C12_1 C11_1 -0.7(3) . . . . ?
P1_1 C7_1 C12_1 C11_1 -177.41(14) . . . . ?
N2_1 N3_1 C13_1 C14_1 8.2(3) . . . . ?
N2_1 N3_1 C13_1 C25_1 -170.82(14) . . . . ?
N3_1 C13_1 C14_1 C15_1 6.9(3) . . . . ?
C25_1 C13_1 C14_1 C15_1 -174.06(18) . . . . ?
N3_1 C13_1 C14_1 C19_1 -176.93(19) . . . . ?
C25_1 C13_1 C14_1 C19_1 2.16(19) . . . . ?
C19_1 C14_1 C15_1 C16_1 0.8(3) . . . . ?
C13_1 C14_1 C15_1 C16_1 176.60(18) . . . . ?
C14_1 C15_1 C16_1 C17_1 0.1(3) . . . . ?
C15_1 C16_1 C17_1 C18_1 -0.6(3) . . . . ?
C16_1 C17_1 C18_1 C19_1 0.2(3) . . . . ?
C17_1 C18_1 C19_1 C14_1 0.7(3) . . . . ?
C17_1 C18_1 C19_1 C20_1 -176.71(18) . . . . ?
C15_1 C14_1 C19_1 C18_1 -1.2(3) . . . . ?
C13_1 C14_1 C19_1 C18_1 -177.95(16) . . . . ?
C15_1 C14_1 C19_1 C20_1 176.73(15) . . . . ?
C13_1 C14_1 C19_1 C20_1 -0.03(19) . . . . ?
C18_1 C19_1 C20_1 C21_1 -4.0(3) . . . . ?
C14_1 C19_1 C20_1 C21_1 178.31(19) . . . . ?
C18_1 C19_1 C20_1 C25_1 175.40(19) . . . . ?
C14_1 C19_1 C20_1 C25_1 -2.2(2) . . . . ?
C25_1 C20_1 C21_1 C22_1 -0.2(3) . . . . ?
C19_1 C20_1 C21_1 C22_1 179.18(19) . . . . ?
C20_1 C21_1 C22_1 C23_1 -0.8(3) . . . . ?
C21_1 C22_1 C23_1 C24_1 1.1(3) . . . . ?
C22_1 C23_1 C24_1 C25_1 -0.3(3) . . . . ?
C23_1 C24_1 C25_1 C20_1 -0.7(3) . . . . ?
C23_1 C24_1 C25_1 C13_1 176.65(19) . . . . ?
C21_1 C20_1 C25_1 C24_1 1.0(3) . . . . ?
C19_1 C20_1 C25_1 C24_1 -178.52(17) . . . . ?
C21_1 C20_1 C25_1 C13_1 -176.89(16) . . . . ?
C19_1 C20_1 C25_1 C13_1 3.6(2) . . . . ?
N3_1 C13_1 C25_1 C24_1 -2.0(3) . . . . ?
C14_1 C13_1 C25_1 C24_1 178.78(19) . . . . ?
N3_1 C13_1 C25_1 C20_1 175.68(16) . . . . ?
C14_1 C13_1 C25_1 C20_1 -3.57(19) . . . . ?
N1_1 P2_1 C26_1 C27_1 2.04(16) . . . . ?
N4_1 P2_1 C26_1 C27_1 120.36(14) . . . . ?
C32_1 P2_1 C26_1 C27_1 -119.53(14) . . . . ?
N1_1 P2_1 C26_1 C31_1 -174.84(14) . . . . ?
N4_1 P2_1 C26_1 C31_1 -56.52(16) . . . . ?
C32_1 P2_1 C26_1 C31_1 63.59(16) . . . . ?
C31_1 C26_1 C27_1 C28_1 1.2(3) . . . . ?
P2_1 C26_1 C27_1 C28_1 -175.68(14) . . . . ?
C26_1 C27_1 C28_1 C29_1 0.1(3) . . . . ?
C27_1 C28_1 C29_1 C30_1 -1.2(3) . . . . ?
C28_1 C29_1 C30_1 C31_1 1.1(3) . . . . ?
C29_1 C30_1 C31_1 C26_1 0.2(3) . . . . ?
C27_1 C26_1 C31_1 C30_1 -1.4(3) . . . . ?
P2_1 C26_1 C31_1 C30_1 175.51(14) . . . . ?
N1_1 P2_1 C32_1 C33_1 -64.72(16) . . . . ?
N4_1 P2_1 C32_1 C33_1 172.95(14) . . . . ?
C26_1 P2_1 C32_1 C33_1 53.00(16) . . . . ?
N1_1 P2_1 C32_1 C37_1 106.69(15) . . . . ?
N4_1 P2_1 C32_1 C37_1 -15.63(17) . . . . ?
C26_1 P2_1 C32_1 C37_1 -135.59(14) . . . . ?
C37_1 C32_1 C33_1 C34_1 -0.5(3) . . . . ?
P2_1 C32_1 C33_1 C34_1 171.20(17) . . . . ?
C32_1 C33_1 C34_1 C35_1 0.0(3) . . . . ?
C33_1 C34_1 C35_1 C36_1 0.7(3) . . . . ?
C34_1 C35_1 C36_1 C37_1 -0.9(3) . . . . ?
C35_1 C36_1 C37_1 C32_1 0.4(3) . . . . ?
C33_1 C32_1 C37_1 C36_1 0.3(3) . . . . ?
P2_1 C32_1 C37_1 C36_1 -170.98(14) . . . . ?
N4_1 N5_1 C38_1 C39_1 -173.90(14) . . . . ?
N4_1 N5_1 C38_1 C50_1 11.3(3) . . . . ?
N5_1 C38_1 C39_1 C40_1 1.8(3) . . . . ?
C50_1 C38_1 C39_1 C40_1 178.18(17) . . . . ?
N5_1 C38_1 C39_1 C44_1 -178.34(15) . . . . ?
C50_1 C38_1 C39_1 C44_1 -2.01(18) . . . . ?
C44_1 C39_1 C40_1 C41_1 0.5(3) . . . . ?
C38_1 C39_1 C40_1 C41_1 -179.66(16) . . . . ?
C39_1 C40_1 C41_1 C42_1 -1.4(3) . . . . ?
C40_1 C41_1 C42_1 C43_1 1.0(3) . . . . ?
C41_1 C42_1 C43_1 C44_1 0.3(3) . . . . ?
C42_1 C43_1 C44_1 C39_1 -1.2(3) . . . . ?
C42_1 C43_1 C44_1 C45_1 176.23(17) . . . . ?
C40_1 C39_1 C44_1 C43_1 0.8(3) . . . . ?
C38_1 C39_1 C44_1 C43_1 -179.04(15) . . . . ?
C40_1 C39_1 C44_1 C45_1 -177.20(15) . . . . ?
C38_1 C39_1 C44_1 C45_1 2.97(18) . . . . ?
C43_1 C44_1 C45_1 C46_1 -5.1(3) . . . . ?
C39_1 C44_1 C45_1 C46_1 172.60(17) . . . . ?
C43_1 C44_1 C45_1 C50_1 179.48(18) . . . . ?
C39_1 C44_1 C45_1 C50_1 -2.85(19) . . . . ?
C50_1 C45_1 C46_1 C47_1 0.3(3) . . . . ?
C44_1 C45_1 C46_1 C47_1 -174.69(17) . . . . ?
C45_1 C46_1 C47_1 C48_1 -0.8(3) . . . . ?
C46_1 C47_1 C48_1 C49_1 0.8(3) . . . . ?
C47_1 C48_1 C49_1 C50_1 -0.3(3) . . . . ?
C48_1 C49_1 C50_1 C45_1 -0.2(2) . . . . ?
C48_1 C49_1 C50_1 C38_1 172.79(17) . . . . ?
C46_1 C45_1 C50_1 C49_1 0.2(3) . . . . ?
C44_1 C45_1 C50_1 C49_1 176.10(15) . . . . ?
C46_1 C45_1 C50_1 C38_1 -174.37(15) . . . . ?
C44_1 C45_1 C50_1 C38_1 1.56(18) . . . . ?
N5_1 C38_1 C50_1 C49_1 1.8(3) . . . . ?
C39_1 C38_1 C50_1 C49_1 -173.34(18) . . . . ?
N5_1 C38_1 C50_1 C45_1 175.34(19) . . . . ?
C39_1 C38_1 C50_1 C45_1 0.21(18) . . . . ?
N7_2 P3_2 N6_2 P4_2 -68.42(12) . . . . ?
C1_2 P3_2 N6_2 P4_2 171.76(10) . . . . ?
C7_2 P3_2 N6_2 P4_2 56.24(13) . . . . ?
N9_2 P4_2 N6_2 P3_2 40.55(13) . . . . ?
C26_2 P4_2 N6_2 P3_2 165.17(10) . . . . ?
C32_2 P4_2 N6_2 P3_2 -79.18(12) . . . . ?
N6_2 P3_2 N7_2 N8_2 172.14(10) . . . . ?
C1_2 P3_2 N7_2 N8_2 -70.50(12) . . . . ?
C7_2 P3_2 N7_2 N8_2 47.01(13) . . . . ?
N6_2 P3_2 N7_2 Al2_2 20.16(11) . . . . ?
C1_2 P3_2 N7_2 Al2_2 137.52(9) . . . . ?
C7_2 P3_2 N7_2 Al2_2 -104.97(9) . . . . ?
P3_2 N7_2 N8_2 C13_2 146.05(13) . . . . ?
Al2_2 N7_2 N8_2 C13_2 -65.41(19) . . . . ?
N6_2 P4_2 N9_2 N10_2 169.93(10) . . . . ?
C26_2 P4_2 N9_2 N10_2 50.20(13) . . . . ?
C32_2 P4_2 N9_2 N10_2 -67.35(12) . . . . ?
N6_2 P4_2 N9_2 Al2_2 28.26(10) . . . . ?
C26_2 P4_2 N9_2 Al2_2 -91.47(9) . . . . ?
C32_2 P4_2 N9_2 Al2_2 150.97(8) . . . . ?
P4_2 N9_2 N10_2 C38_2 147.06(13) . . . . ?
Al2_2 N9_2 N10_2 C38_2 -75.29(18) . . . . ?
N6_2 P3_2 C1_2 C2_2 2.75(17) . . . . ?
N7_2 P3_2 C1_2 C2_2 -115.30(15) . . . . ?
C7_2 P3_2 C1_2 C2_2 123.18(15) . . . . ?
N6_2 P3_2 C1_2 C6_2 -176.60(14) . . . . ?
N7_2 P3_2 C1_2 C6_2 65.36(16) . . . . ?
C7_2 P3_2 C1_2 C6_2 -56.17(16) . . . . ?
C6_2 C1_2 C2_2 C3_2 0.9(3) . . . . ?
P3_2 C1_2 C2_2 C3_2 -178.41(16) . . . . ?
C1_2 C2_2 C3_2 C4_2 -0.6(3) . . . . ?
C2_2 C3_2 C4_2 C5_2 -0.1(3) . . . . ?
C3_2 C4_2 C5_2 C6_2 0.6(3) . . . . ?
C4_2 C5_2 C6_2 C1_2 -0.3(3) . . . . ?
C2_2 C1_2 C6_2 C5_2 -0.4(3) . . . . ?
P3_2 C1_2 C6_2 C5_2 178.90(14) . . . . ?
N6_2 P3_2 C7_2 C8_2 -114.20(15) . . . . ?
N7_2 P3_2 C7_2 C8_2 8.36(17) . . . . ?
C1_2 P3_2 C7_2 C8_2 129.21(14) . . . . ?
N6_2 P3_2 C7_2 C12_2 59.07(15) . . . . ?
N7_2 P3_2 C7_2 C12_2 -178.37(13) . . . . ?
C1_2 P3_2 C7_2 C12_2 -57.52(15) . . . . ?
C12_2 C7_2 C8_2 C9_2 -2.1(3) . . . . ?
P3_2 C7_2 C8_2 C9_2 170.99(13) . . . . ?
C7_2 C8_2 C9_2 C10_2 1.2(3) . . . . ?
C8_2 C9_2 C10_2 C11_2 0.7(3) . . . . ?
C9_2 C10_2 C11_2 C12_2 -1.6(3) . . . . ?
C10_2 C11_2 C12_2 C7_2 0.6(3) . . . . ?
C8_2 C7_2 C12_2 C11_2 1.2(3) . . . . ?
P3_2 C7_2 C12_2 C11_2 -172.35(15) . . . . ?
N7_2 N8_2 C13_2 C25_2 174.85(14) . . . . ?
N7_2 N8_2 C13_2 C14_2 -10.2(3) . . . . ?
N8_2 C13_2 C14_2 C15_2 -5.1(3) . . . . ?
C25_2 C13_2 C14_2 C15_2 170.25(19) . . . . ?
N8_2 C13_2 C14_2 C19_2 -177.33(19) . . . . ?
C25_2 C13_2 C14_2 C19_2 -1.95(19) . . . . ?
C19_2 C14_2 C15_2 C16_2 -1.3(3) . . . . ?
C13_2 C14_2 C15_2 C16_2 -172.66(19) . . . . ?
C14_2 C15_2 C16_2 C17_2 -0.3(3) . . . . ?
C15_2 C16_2 C17_2 C18_2 0.9(3) . . . . ?
C16_2 C17_2 C18_2 C19_2 0.2(3) . . . . ?
C17_2 C18_2 C19_2 C14_2 -1.8(3) . . . . ?
C17_2 C18_2 C19_2 C20_2 172.47(19) . . . . ?
C15_2 C14_2 C19_2 C18_2 2.3(3) . . . . ?
C13_2 C14_2 C19_2 C18_2 175.60(16) . . . . ?
C15_2 C14_2 C19_2 C20_2 -173.06(16) . . . . ?
C13_2 C14_2 C19_2 C20_2 0.20(19) . . . . ?
C18_2 C19_2 C20_2 C25_2 -173.01(19) . . . . ?
C14_2 C19_2 C20_2 C25_2 1.8(2) . . . . ?
C18_2 C19_2 C20_2 C21_2 2.4(3) . . . . ?
C14_2 C19_2 C20_2 C21_2 177.19(18) . . . . ?
C25_2 C20_2 C21_2 C22_2 -0.1(3) . . . . ?
C19_2 C20_2 C21_2 C22_2 -175.13(18) . . . . ?
C20_2 C21_2 C22_2 C23_2 0.3(3) . . . . ?
C21_2 C22_2 C23_2 C24_2 -0.5(3) . . . . ?
C22_2 C23_2 C24_2 C25_2 0.4(3) . . . . ?
C23_2 C24_2 C25_2 C20_2 -0.2(3) . . . . ?
C23_2 C24_2 C25_2 C13_2 178.69(18) . . . . ?
C21_2 C20_2 C25_2 C24_2 0.1(3) . . . . ?
C19_2 C20_2 C25_2 C24_2 176.15(16) . . . . ?
C21_2 C20_2 C25_2 C13_2 -179.04(16) . . . . ?
C19_2 C20_2 C25_2 C13_2 -2.99(19) . . . . ?
N8_2 C13_2 C25_2 C24_2 0.3(3) . . . . ?
C14_2 C13_2 C25_2 C24_2 -175.96(18) . . . . ?
N8_2 C13_2 C25_2 C20_2 179.30(15) . . . . ?
C14_2 C13_2 C25_2 C20_2 3.08(19) . . . . ?
N6_2 P4_2 C26_2 C31_2 165.95(15) . . . . ?
N9_2 P4_2 C26_2 C31_2 -73.42(17) . . . . ?
C32_2 P4_2 C26_2 C31_2 45.51(17) . . . . ?
N6_2 P4_2 C26_2 C27_2 -14.73(16) . . . . ?
N9_2 P4_2 C26_2 C27_2 105.90(15) . . . . ?
C32_2 P4_2 C26_2 C27_2 -135.17(14) . . . . ?
C31_2 C26_2 C27_2 C28_2 0.6(3) . . . . ?
P4_2 C26_2 C27_2 C28_2 -178.73(14) . . . . ?
C26_2 C27_2 C28_2 C29_2 -0.1(3) . . . . ?
C27_2 C28_2 C29_2 C30_2 -0.4(3) . . . . ?
C28_2 C29_2 C30_2 C31_2 0.5(3) . . . . ?
C29_2 C30_2 C31_2 C26_2 0.0(3) . . . . ?
C27_2 C26_2 C31_2 C30_2 -0.6(3) . . . . ?
P4_2 C26_2 C31_2 C30_2 178.78(15) . . . . ?
N6_2 P4_2 C32_2 C37_2 102.47(15) . . . . ?
N9_2 P4_2 C32_2 C37_2 -17.58(16) . . . . ?
C26_2 P4_2 C32_2 C37_2 -141.04(14) . . . . ?
N6_2 P4_2 C32_2 C33_2 -71.58(16) . . . . ?
N9_2 P4_2 C32_2 C33_2 168.36(14) . . . . ?
C26_2 P4_2 C32_2 C33_2 44.90(16) . . . . ?
C37_2 C32_2 C33_2 C34_2 0.9(3) . . . . ?
P4_2 C32_2 C33_2 C34_2 175.02(14) . . . . ?
C32_2 C33_2 C34_2 C35_2 -0.7(3) . . . . ?
C33_2 C34_2 C35_2 C36_2 -0.4(3) . . . . ?
C34_2 C35_2 C36_2 C37_2 1.3(3) . . . . ?
C35_2 C36_2 C37_2 C32_2 -1.1(3) . . . . ?
C33_2 C32_2 C37_2 C36_2 0.0(3) . . . . ?
P4_2 C32_2 C37_2 C36_2 -174.08(14) . . . . ?
N9_2 N10_2 C38_2 C39_2 177.18(14) . . . . ?
N9_2 N10_2 C38_2 C50_2 -6.2(3) . . . . ?
N10_2 C38_2 C39_2 C40_2 1.8(3) . . . . ?
C50_2 C38_2 C39_2 C40_2 -175.69(18) . . . . ?
N10_2 C38_2 C39_2 C44_2 -179.90(16) . . . . ?
C50_2 C38_2 C39_2 C44_2 2.64(19) . . . . ?
C44_2 C39_2 C40_2 C41_2 -1.4(3) . . . . ?
C38_2 C39_2 C40_2 C41_2 176.78(17) . . . . ?
C39_2 C40_2 C41_2 C42_2 1.6(3) . . . . ?
C40_2 C41_2 C42_2 C43_2 -0.2(3) . . . . ?
C41_2 C42_2 C43_2 C44_2 -1.3(3) . . . . ?
C42_2 C43_2 C44_2 C39_2 1.5(3) . . . . ?
C42_2 C43_2 C44_2 C45_2 -174.52(19) . . . . ?
C40_2 C39_2 C44_2 C43_2 -0.1(3) . . . . ?
C38_2 C39_2 C44_2 C43_2 -178.64(16) . . . . ?
C40_2 C39_2 C44_2 C45_2 176.68(16) . . . . ?
C38_2 C39_2 C44_2 C45_2 -1.8(2) . . . . ?
C43_2 C44_2 C45_2 C46_2 0.0(3) . . . . ?
C39_2 C44_2 C45_2 C46_2 -176.39(19) . . . . ?
C43_2 C44_2 C45_2 C50_2 176.61(19) . . . . ?
C39_2 C44_2 C45_2 C50_2 0.3(2) . . . . ?
C50_2 C45_2 C46_2 C47_2 -0.8(3) . . . . ?
C44_2 C45_2 C46_2 C47_2 175.53(19) . . . . ?
C45_2 C46_2 C47_2 C48_2 -0.9(3) . . . . ?
C46_2 C47_2 C48_2 C49_2 1.2(3) . . . . ?
C47_2 C48_2 C49_2 C50_2 0.2(3) . . . . ?
C48_2 C49_2 C50_2 C45_2 -1.9(3) . . . . ?
C48_2 C49_2 C50_2 C38_2 -177.08(18) . . . . ?
C46_2 C45_2 C50_2 C49_2 2.2(3) . . . . ?
C44_2 C45_2 C50_2 C49_2 -174.84(16) . . . . ?
C46_2 C45_2 C50_2 C38_2 178.45(17) . . . . ?
C44_2 C45_2 C50_2 C38_2 1.4(2) . . . . ?
N10_2 C38_2 C50_2 C49_2 -3.7(3) . . . . ?
C39_2 C38_2 C50_2 C49_2 173.19(18) . . . . ?
N10_2 C38_2 C50_2 C45_2 -179.38(19) . . . . ?
C39_2 C38_2 C50_2 C45_2 -2.45(19) . . . . ?
C56_3 O1_3 C53_3 C54_3 40.2(2) . . . . ?
O1_3 C53_3 C54_3 C55_3 -25.2(2) . . . . ?
C53_3 C54_3 C55_3 C56_3 1.9(2) . . . . ?
C53_3 O1_3 C56_3 C55_3 -38.7(2) . . . . ?
C54_3 C55_3 C56_3 O1_3 22.1(2) . . . . ?
C60_4 O2_4 C57_4 C58_4 -38.5(12) . . . . ?
O2_4 C57_4 C58_4 C59_4 27.2(19) . . . . ?
C57_4 C58_4 C59_4 C60_4 -7(2) . . . . ?
C57_4 O2_4 C60_4 C59_4 34.5(7) . . . . ?
C58_4 C59_4 C60_4 O2_4 -16.2(14) . . . . ?
